data_4326713
loop_
_publ_author_name
'Wayne Lo'
'Shaw Huang'
'Shao-Liang Zheng'
'R. H. Holm'

_publ_section_title
;
 Cubane-Type Fe4S4 Clusters with Chiral Thiolate Ligation: Formation by
 Ligand Substitution, Detection of Intermediates by 1H NMR, and Solid
 State Structures Including Spontaneous Resolution Upon Crystallization
;
_journal_name_full 'Inorganic Chemistry'
_journal_page_first 11082
_journal_page_last 11090
_journal_paper_doi 10.1021/ic2016269
_journal_volume 50
_journal_year 2011
_chemical_formula_sum 'C48 H76 Fe4 N2 S8'
_chemical_formula_weight 1160.99
_chemical_name_systematic
; 
 ? 
;
_space_group_IT_number 14
_symmetry_cell_setting monoclinic
_symmetry_space_group_name_Hall '-P 2yn'
_symmetry_space_group_name_H-M 'P 1 21/n 1'
_atom_sites_solution_hydrogens geom
_atom_sites_solution_primary direct
_atom_sites_solution_secondary difmap
_audit_creation_method SHELXL-97
_cell_angle_alpha 90.00
_cell_angle_beta 92.943(3)
_cell_angle_gamma 90.00
_cell_formula_units_Z 4
_cell_length_a 11.5438(6)
_cell_length_b 22.6639(12)
_cell_length_c 21.5340(12)
_cell_measurement_reflns_used 11171
_cell_measurement_temperature 100(2)
_cell_measurement_theta_max 26.1
_cell_measurement_theta_min 2.23
_cell_volume 5626.5(5)
_computing_cell_refinement 'SAINT 7.46A (Bruker-AXS, 2009)'
_computing_data_collection 'APEX2 v2009.3.0 (Bruker-AXS, 2009)'
_computing_data_reduction 'SAINT 7.46A (Bruker-AXS, 2009)'
_computing_molecular_graphics 'Bruker SHELXTL'
_computing_publication_material 'Bruker SHELXTL'
_computing_structure_refinement 'SHELXL-97 (Sheldrick, 2008)'
_computing_structure_solution 'SHELXS-97 (Sheldrick, 2008)'
_diffrn_ambient_temperature 100(2)
_diffrn_measured_fraction_theta_full 0.989
_diffrn_measured_fraction_theta_max 0.989
_diffrn_measurement_device_type
;
Bruker D8 goniometer with CCD area detector  
;
_diffrn_measurement_method 'omega and phi scans'
_diffrn_radiation_monochromator graphite
_diffrn_radiation_source 'fine-focus sealed tube'
_diffrn_radiation_type MoK\a
_diffrn_radiation_wavelength 0.71073
_diffrn_reflns_av_R_equivalents 0.0546
_diffrn_reflns_av_sigmaI/netI 0.0751
_diffrn_reflns_limit_h_max 14
_diffrn_reflns_limit_h_min -11
_diffrn_reflns_limit_k_max 21
_diffrn_reflns_limit_k_min -29
_diffrn_reflns_limit_l_max 27
_diffrn_reflns_limit_l_min -27
_diffrn_reflns_number 48913
_diffrn_reflns_theta_full 27.21
_diffrn_reflns_theta_max 27.21
_diffrn_reflns_theta_min 1.31
_exptl_absorpt_coefficient_mu 1.340
_exptl_absorpt_correction_T_max 0.9360
_exptl_absorpt_correction_T_min 0.7753
_exptl_absorpt_correction_type multi-scan
_exptl_absorpt_process_details sadabs
_exptl_crystal_colour black
_exptl_crystal_density_diffrn 1.371
_exptl_crystal_description Plate
_exptl_crystal_F_000 2440
_exptl_crystal_size_max 0.20
_exptl_crystal_size_mid 0.20
_exptl_crystal_size_min 0.05
_refine_diff_density_max 0.543
_refine_diff_density_min -0.466
_refine_diff_density_rms 0.087
_refine_ls_extinction_method none
_refine_ls_goodness_of_fit_ref 1.089
_refine_ls_hydrogen_treatment constr
_refine_ls_matrix_type full
_refine_ls_number_parameters 826
_refine_ls_number_reflns 12428
_refine_ls_number_restraints 661
_refine_ls_restrained_S_all 1.073
_refine_ls_R_factor_all 0.1410
_refine_ls_R_factor_gt 0.0776
_refine_ls_shift/su_max 0.001
_refine_ls_shift/su_mean 0.000
_refine_ls_structure_factor_coef Fsqd
_refine_ls_weighting_details 'calc w=1/[\s^2^(Fo^2^)+(0.0438P)^2^+25.3605P] where P=(Fo^2^+2Fc^2^)/3'
_refine_ls_weighting_scheme calc
_refine_ls_wR_factor_gt 0.1668
_refine_ls_wR_factor_ref 0.1896
_reflns_number_gt 7189
_reflns_number_total 12428
_reflns_threshold_expression >2sigma(I)
_cod_data_source_file ic2016269_si_004_2.cif
_cod_data_source_block NJ43
_cod_database_code 4326713

loop_
_symmetry_equiv_pos_as_xyz
'x, y, z'
'-x+1/2, y+1/2, -z+1/2'
'-x, -y, -z'
'x-1/2, -y-1/2, z-1/2'

loop_
_atom_site_label
_atom_site_type_symbol
_atom_site_fract_x
_atom_site_fract_y
_atom_site_fract_z
_atom_site_U_iso_or_equiv
_atom_site_adp_type
_atom_site_occupancy
_atom_site_symmetry_multiplicity
_atom_site_calc_flag
_atom_site_refinement_flags
_atom_site_disorder_assembly
_atom_site_disorder_group
Fe1 Fe 0.21447(7) 0.78702(4) 0.19406(4) 0.0452(3) Uani 1 1 d . . .
Fe2 Fe 0.38635(7) 0.70492(5) 0.22142(5) 0.0535(3) Uani 1 1 d D A .
Fe3 Fe 0.23230(7) 0.73284(4) 0.30710(4) 0.0446(3) Uani 1 1 d . A .
Fe4 Fe 0.39716(7) 0.81429(5) 0.27361(5) 0.0490(3) Uani 1 1 d . A .
S1 S 0.18878(13) 0.68934(8) 0.21443(8) 0.0472(4) Uani 1 1 d . A .
S2 S 0.40709(13) 0.79336(10) 0.17225(9) 0.0598(5) Uani 1 1 d . A .
S3 S 0.20259(13) 0.83070(8) 0.28756(8) 0.0464(4) Uani 1 1 d . A .
S4 S 0.43096(14) 0.72524(9) 0.32189(9) 0.0558(5) Uani 1 1 d . . .
S11A S 0.09010(13) 0.82532(8) 0.12075(8) 0.0472(4) Uani 0.544(13) 1 d PD A 1
C11A C 0.1493(13) 0.7859(6) 0.0523(6) 0.066(3) Uani 0.544(13) 1 d PDU A 1
H11 H 0.2231 0.7657 0.0662 0.079 Uiso 0.544(13) 1 calc PR A 1
C12A C 0.0608(13) 0.7398(7) 0.0322(7) 0.073(4) Uani 0.544(13) 1 d PDU A 1
H12A H 0.0501 0.7123 0.0666 0.109 Uiso 0.544(13) 1 calc PR A 1
H12B H 0.0881 0.7181 -0.0036 0.109 Uiso 0.544(13) 1 calc PR A 1
H12C H -0.0132 0.7590 0.0206 0.109 Uiso 0.544(13) 1 calc PR A 1
C13A C 0.1754(12) 0.8312(5) 0.0024(5) 0.065(3) Uani 0.544(13) 1 d PGDU A 1
C14A C 0.1074(9) 0.8366(6) -0.0525(6) 0.066(3) Uani 0.544(13) 1 d PGU A 1
H14 H 0.0392 0.8135 -0.0588 0.079 Uiso 0.544(13) 1 calc PR A 1
C15A C 0.1392(9) 0.8760(6) -0.0981(5) 0.069(3) Uani 0.544(13) 1 d PGU A 1
H15 H 0.0927 0.8797 -0.1356 0.083 Uiso 0.544(13) 1 calc PR A 1
C16A C 0.2390(11) 0.9098(5) -0.0889(5) 0.070(3) Uani 0.544(13) 1 d PGU A 1
H16 H 0.2607 0.9367 -0.1201 0.084 Uiso 0.544(13) 1 calc PR A 1
C17A C 0.3070(9) 0.9044(6) -0.0340(6) 0.070(3) Uani 0.544(13) 1 d PGU A 1
H17 H 0.3752 0.9275 -0.0277 0.084 Uiso 0.544(13) 1 calc PR A 1
C18A C 0.2752(11) 0.8650(6) 0.0116(5) 0.067(3) Uani 0.544(13) 1 d PGU A 1
H18 H 0.3217 0.8613 0.0491 0.080 Uiso 0.544(13) 1 calc PR A 1
S11B S 0.09010(13) 0.82532(8) 0.12075(8) 0.0472(4) Uani 0.456(13) 1 d PD A 2
C11B C 0.0999(13) 0.7898(6) 0.0430(6) 0.048(3) Uani 0.456(13) 1 d PDU A 2
H11A H 0.0192 0.7843 0.0247 0.057 Uiso 0.456(13) 1 calc PR A 2
C12B C 0.1581(13) 0.7313(6) 0.0451(7) 0.052(3) Uani 0.456(13) 1 d PDU A 2
H12D H 0.2376 0.7357 0.0627 0.078 Uiso 0.456(13) 1 calc PR A 2
H12E H 0.1600 0.7153 0.0028 0.078 Uiso 0.456(13) 1 calc PR A 2
H12F H 0.1152 0.7043 0.0710 0.078 Uiso 0.456(13) 1 calc PR A 2
C13B C 0.1624(10) 0.8328(5) 0.0017(6) 0.046(2) Uani 0.456(13) 1 d PGDU A 2
C14B C 0.2772(10) 0.8491(6) 0.0147(5) 0.046(3) Uani 0.456(13) 1 d PGU A 2
H14A H 0.3197 0.8325 0.0493 0.055 Uiso 0.456(13) 1 calc PR A 2
C15B C 0.3298(8) 0.8898(6) -0.0231(6) 0.047(3) Uani 0.456(13) 1 d PGU A 2
H15A H 0.4082 0.9010 -0.0143 0.056 Uiso 0.456(13) 1 calc PR A 2
C16B C 0.2676(9) 0.9142(5) -0.0738(5) 0.048(3) Uani 0.456(13) 1 d PGU A 2
H16A H 0.3036 0.9420 -0.0996 0.057 Uiso 0.456(13) 1 calc PR A 2
C17B C 0.1529(9) 0.8979(5) -0.0868(5) 0.049(3) Uani 0.456(13) 1 d PGU A 2
H17A H 0.1104 0.9145 -0.1214 0.058 Uiso 0.456(13) 1 calc PR A 2
C18B C 0.1002(7) 0.8572(6) -0.0490(6) 0.048(3) Uani 0.456(13) 1 d PGU A 2
H18A H 0.0218 0.8460 -0.0578 0.058 Uiso 0.456(13) 1 calc PR A 2
S21A S 0.4883(14) 0.6243(6) 0.1981(6) 0.070(3) Uani 0.500(7) 1 d PD A 1
C21A C 0.4440(18) 0.6107(7) 0.1129(8) 0.082(3) Uani 0.500(7) 1 d PDU A 1
H21 H 0.3624 0.6250 0.1064 0.099 Uiso 0.500(7) 1 calc PR A 1
C22A C 0.5098(17) 0.6439(9) 0.0753(10) 0.086(4) Uani 0.500(7) 1 d PDU A 1
H22A H 0.4981 0.6858 0.0841 0.129 Uiso 0.500(7) 1 calc PR A 1
H22B H 0.4866 0.6359 0.0317 0.129 Uiso 0.500(7) 1 calc PR A 1
H22C H 0.5918 0.6339 0.0830 0.129 Uiso 0.500(7) 1 calc PR A 1
C23A C 0.4403(10) 0.5460(4) 0.1063(6) 0.078(3) Uani 0.500(7) 1 d PGDU A 1
C24A C 0.3414(9) 0.5162(5) 0.1229(5) 0.077(3) Uani 0.500(7) 1 d PGU A 1
H24 H 0.2766 0.5376 0.1365 0.093 Uiso 0.500(7) 1 calc PR A 1
C25A C 0.3372(8) 0.4549(5) 0.1197(5) 0.077(3) Uani 0.500(7) 1 d PGU A 1
H25 H 0.2696 0.4345 0.1311 0.092 Uiso 0.500(7) 1 calc PR A 1
C26A C 0.4319(10) 0.4236(4) 0.0999(5) 0.076(3) Uani 0.500(7) 1 d PGU A 1
H26 H 0.4291 0.3817 0.0978 0.091 Uiso 0.500(7) 1 calc PR A 1
C27A C 0.5309(8) 0.4534(5) 0.0833(5) 0.078(3) Uani 0.500(7) 1 d PGU A 1
H27 H 0.5956 0.4320 0.0698 0.093 Uiso 0.500(7) 1 calc PR A 1
C28A C 0.5350(8) 0.5146(5) 0.0865(5) 0.079(3) Uani 0.500(7) 1 d PGU A 1
H28 H 0.6027 0.5350 0.0751 0.094 Uiso 0.500(7) 1 calc PR A 1
S21B S 0.4965(15) 0.6354(6) 0.1788(6) 0.079(4) Uani 0.500(7) 1 d PD A 2
C21B C 0.4078(18) 0.6270(7) 0.1011(9) 0.088(3) Uani 0.500(7) 1 d PDU A 2
H21A H 0.3305 0.6456 0.1069 0.106 Uiso 0.500(7) 1 calc PR A 2
C22B C 0.4571(19) 0.6576(10) 0.0546(10) 0.094(4) Uani 0.500(7) 1 d PDU A 2
H22D H 0.4614 0.6996 0.0656 0.141 Uiso 0.500(7) 1 calc PR A 2
H22E H 0.4098 0.6528 0.0158 0.141 Uiso 0.500(7) 1 calc PR A 2
H22F H 0.5354 0.6425 0.0490 0.141 Uiso 0.500(7) 1 calc PR A 2
C23B C 0.3855(11) 0.5640(4) 0.0849(6) 0.086(3) Uani 0.500(7) 1 d PGDU A 2
C24B C 0.2794(10) 0.5542(4) 0.0530(6) 0.086(3) Uani 0.500(7) 1 d PGU A 2
H24A H 0.2284 0.5863 0.0440 0.103 Uiso 0.500(7) 1 calc PR A 2
C25B C 0.2480(8) 0.4975(5) 0.0344(5) 0.085(3) Uani 0.500(7) 1 d PGU A 2
H25A H 0.1756 0.4908 0.0126 0.102 Uiso 0.500(7) 1 calc PR A 2
C26B C 0.3227(10) 0.4505(4) 0.0476(6) 0.085(3) Uani 0.500(7) 1 d PGU A 2
H26A H 0.3012 0.4117 0.0348 0.102 Uiso 0.500(7) 1 calc PR A 2
C27B C 0.4287(9) 0.4603(5) 0.0794(6) 0.086(3) Uani 0.500(7) 1 d PGU A 2
H27A H 0.4797 0.4282 0.0885 0.103 Uiso 0.500(7) 1 calc PR A 2
C28B C 0.4601(8) 0.5170(5) 0.0981(6) 0.086(3) Uani 0.500(7) 1 d PGU A 2
H28A H 0.5326 0.5237 0.1198 0.104 Uiso 0.500(7) 1 calc PR A 2
S31A S 0.1456(4) 0.6899(2) 0.3827(2) 0.0409(7) Uani 0.653(8) 1 d PD A 1
C31A C 0.2333(9) 0.7093(4) 0.4534(4) 0.0515(19) Uani 0.653(8) 1 d PDU A 1
H31 H 0.3158 0.7033 0.4428 0.062 Uiso 0.653(8) 1 calc PR A 1
C32A C 0.2248(12) 0.7711(5) 0.4712(7) 0.065(3) Uani 0.653(8) 1 d PDU A 1
H32A H 0.2517 0.7961 0.4377 0.097 Uiso 0.653(8) 1 calc PR A 1
H32B H 0.2731 0.7782 0.5092 0.097 Uiso 0.653(8) 1 calc PR A 1
H32C H 0.1439 0.7807 0.4786 0.097 Uiso 0.653(8) 1 calc PR A 1
C33A C 0.2117(6) 0.6653(3) 0.5042(3) 0.0485(17) Uani 0.653(8) 1 d PGDU A 1
C34A C 0.3047(5) 0.6313(4) 0.5268(4) 0.0493(17) Uani 0.653(8) 1 d PGU A 1
H34 H 0.3781 0.6349 0.5090 0.059 Uiso 0.653(8) 1 calc PR A 1
C35A C 0.2905(5) 0.5920(3) 0.5754(4) 0.0513(18) Uani 0.653(8) 1 d PGU A 1
H35 H 0.3541 0.5687 0.5908 0.062 Uiso 0.653(8) 1 calc PR A 1
C36A C 0.1832(6) 0.5867(3) 0.6013(3) 0.0518(18) Uani 0.653(8) 1 d PGU A 1
H36 H 0.1734 0.5599 0.6345 0.062 Uiso 0.653(8) 1 calc PR A 1
C37A C 0.0901(5) 0.6207(3) 0.5787(4) 0.0536(18) Uani 0.653(8) 1 d PGU A 1
H37 H 0.0168 0.6171 0.5964 0.064 Uiso 0.653(8) 1 calc PR A 1
C38A C 0.1044(5) 0.6600(3) 0.5301(4) 0.0522(18) Uani 0.653(8) 1 d PGU A 1
H38 H 0.0408 0.6833 0.5147 0.063 Uiso 0.653(8) 1 calc PR A 1
S31B S 0.1075(6) 0.6875(5) 0.3797(5) 0.0409(7) Uani 0.347(8) 1 d PD A 2
C31B C 0.1305(17) 0.7196(7) 0.4583(7) 0.051(3) Uani 0.347(8) 1 d PDU A 2
H31A H 0.0493 0.7266 0.4706 0.061 Uiso 0.347(8) 1 calc PR A 2
C32B C 0.1805(19) 0.7776(9) 0.4635(13) 0.055(4) Uani 0.347(8) 1 d PDU A 2
H32D H 0.2569 0.7775 0.4456 0.082 Uiso 0.347(8) 1 calc PR A 2
H32E H 0.1888 0.7889 0.5074 0.082 Uiso 0.347(8) 1 calc PR A 2
H32F H 0.1299 0.8059 0.4409 0.082 Uiso 0.347(8) 1 calc PR A 2
C33B C 0.1740(12) 0.6730(6) 0.5055(6) 0.050(3) Uani 0.347(8) 1 d PGDU A 2
C34B C 0.2847(11) 0.6503(7) 0.4996(5) 0.050(3) Uani 0.347(8) 1 d PGU A 2
H34A H 0.3302 0.6632 0.4667 0.060 Uiso 0.347(8) 1 calc PR A 2
C35B C 0.3289(9) 0.6086(7) 0.5419(7) 0.052(3) Uani 0.347(8) 1 d PGU A 2
H35A H 0.4046 0.5931 0.5379 0.062 Uiso 0.347(8) 1 calc PR A 2
C36B C 0.2624(13) 0.5897(6) 0.5901(6) 0.053(3) Uani 0.347(8) 1 d PGU A 2
H36A H 0.2926 0.5613 0.6190 0.064 Uiso 0.347(8) 1 calc PR A 2
C37B C 0.1517(12) 0.6125(7) 0.5960(6) 0.054(3) Uani 0.347(8) 1 d PGU A 2
H37A H 0.1062 0.5996 0.6290 0.065 Uiso 0.347(8) 1 calc PR A 2
C38B C 0.1075(9) 0.6541(7) 0.5537(7) 0.053(3) Uani 0.347(8) 1 d PGU A 2
H38A H 0.0318 0.6696 0.5578 0.063 Uiso 0.347(8) 1 calc PR A 2
S41A S 0.522(3) 0.891(2) 0.3024(9) 0.066(2) Uani 0.479(6) 1 d PD A 1
C41A C 0.4794(19) 0.9135(10) 0.3789(8) 0.102(4) Uani 0.479(6) 1 d PDU A 1
H41 H 0.4078 0.9379 0.3714 0.123 Uiso 0.479(6) 1 calc PR A 1
C42A C 0.4506(17) 0.8712(9) 0.4206(7) 0.088(4) Uani 0.479(6) 1 d PDU A 1
H42A H 0.3662 0.8660 0.4188 0.131 Uiso 0.479(6) 1 calc PR A 1
H42B H 0.4772 0.8833 0.4626 0.131 Uiso 0.479(6) 1 calc PR A 1
H42C H 0.4876 0.8338 0.4102 0.131 Uiso 0.479(6) 1 calc PR A 1
C43A C 0.5738(12) 0.9569(6) 0.4070(6) 0.104(3) Uani 0.479(6) 1 d PGDU A 1
C44A C 0.5287(9) 1.0137(8) 0.4025(6) 0.105(3) Uani 0.479(6) 1 d PGU A 1
H44 H 0.4537 1.0201 0.3833 0.127 Uiso 0.479(6) 1 calc PR A 1
C45A C 0.5932(13) 1.0613(6) 0.4260(6) 0.106(4) Uani 0.479(6) 1 d PGU A 1
H45 H 0.5623 1.1001 0.4229 0.128 Uiso 0.479(6) 1 calc PR A 1
C46A C 0.7029(12) 1.0520(6) 0.4539(6) 0.106(4) Uani 0.479(6) 1 d PGU A 1
H46 H 0.7470 1.0845 0.4700 0.127 Uiso 0.479(6) 1 calc PR A 1
C47A C 0.7481(9) 0.9952(7) 0.4584(6) 0.105(4) Uani 0.479(6) 1 d PGU A 1
H47 H 0.8230 0.9889 0.4776 0.126 Uiso 0.479(6) 1 calc PR A 1
C48A C 0.6835(13) 0.9477(6) 0.4349(6) 0.105(3) Uani 0.479(6) 1 d PGU A 1
H48 H 0.7144 0.9089 0.4380 0.126 Uiso 0.479(6) 1 calc PR A 1
S41B S 0.516(3) 0.889(2) 0.2872(8) 0.066(2) Uani 0.521(6) 1 d PD A 2
C41B C 0.5277(17) 0.9062(6) 0.3696(8) 0.079(3) Uani 0.521(6) 1 d PDU A 2
H41A H 0.4457 0.9011 0.3816 0.094 Uiso 0.521(6) 1 calc PR A 2
C42B C 0.5842(16) 0.8720(7) 0.4104(8) 0.081(4) Uani 0.521(6) 1 d PDU A 2
H42D H 0.5669 0.8306 0.4007 0.122 Uiso 0.521(6) 1 calc PR A 2
H42E H 0.5599 0.8812 0.4523 0.122 Uiso 0.521(6) 1 calc PR A 2
H42F H 0.6677 0.8789 0.4085 0.122 Uiso 0.521(6) 1 calc PR A 2
C43B C 0.5468(9) 0.9738(3) 0.3806(5) 0.075(2) Uani 0.521(6) 1 d PGDU A 2
C44B C 0.4683(8) 1.0075(4) 0.4123(5) 0.075(2) Uani 0.521(6) 1 d PGU A 2
H44A H 0.4021 0.9894 0.4285 0.090 Uiso 0.521(6) 1 calc PR A 2
C45B C 0.4869(8) 1.0676(4) 0.4204(5) 0.075(2) Uani 0.521(6) 1 d PGU A 2
H45A H 0.4333 1.0907 0.4421 0.090 Uiso 0.521(6) 1 calc PR A 2
C46B C 0.5839(9) 1.0941(3) 0.3967(5) 0.075(3) Uani 0.521(6) 1 d PGU A 2
H46A H 0.5966 1.1353 0.4022 0.090 Uiso 0.521(6) 1 calc PR A 2
C47B C 0.6623(8) 1.0604(4) 0.3650(5) 0.075(2) Uani 0.521(6) 1 d PGU A 2
H47A H 0.7286 1.0785 0.3489 0.090 Uiso 0.521(6) 1 calc PR A 2
C48B C 0.6438(8) 1.0003(4) 0.3570(5) 0.074(2) Uani 0.521(6) 1 d PGU A 2
H48A H 0.6974 0.9772 0.3353 0.089 Uiso 0.521(6) 1 calc PR A 2
N1A N 0.3136(10) 0.7605(7) 0.7615(6) 0.0566(15) Uani 0.511(6) 1 d PU B 1
C51A C 0.3756(14) 0.8197(9) 0.7615(9) 0.0589(19) Uani 0.511(6) 1 d PU B 1
H51C H 0.4263 0.8228 0.7998 0.071 Uiso 0.511(6) 1 calc PR B 1
H51D H 0.4259 0.8210 0.7256 0.071 Uiso 0.511(6) 1 calc PR B 1
C52A C 0.2950(12) 0.8727(7) 0.7579(7) 0.067(2) Uani 0.511(6) 1 d PU B 1
H52D H 0.2454 0.8706 0.7197 0.100 Uiso 0.511(6) 1 calc PR B 1
H52E H 0.3411 0.9090 0.7579 0.100 Uiso 0.511(6) 1 calc PR B 1
H52F H 0.2465 0.8726 0.7940 0.100 Uiso 0.511(6) 1 calc PR B 1
C53A C 0.2307(14) 0.7521(9) 0.7052(8) 0.061(2) Uani 0.511(6) 1 d PU B 1
H53C H 0.1979 0.7118 0.7069 0.073 Uiso 0.511(6) 1 calc PR B 1
H53D H 0.1657 0.7802 0.7083 0.073 Uiso 0.511(6) 1 calc PR B 1
C54A C 0.2818(14) 0.7603(10) 0.6425(8) 0.064(3) Uani 0.511(6) 1 d PU B 1
H54D H 0.3125 0.8004 0.6394 0.095 Uiso 0.511(6) 1 calc PR B 1
H54E H 0.2214 0.7539 0.6095 0.095 Uiso 0.511(6) 1 calc PR B 1
H54F H 0.3447 0.7318 0.6379 0.095 Uiso 0.511(6) 1 calc PR B 1
C55A C 0.4094(10) 0.7144(8) 0.7599(7) 0.0574(19) Uani 0.511(6) 1 d PU B 1
H55C H 0.4543 0.7209 0.7225 0.069 Uiso 0.511(6) 1 calc PR B 1
H55D H 0.4630 0.7194 0.7969 0.069 Uiso 0.511(6) 1 calc PR B 1
C56A C 0.3627(16) 0.6527(10) 0.7588(13) 0.067(3) Uani 0.511(6) 1 d PU B 1
H56D H 0.3194 0.6459 0.7961 0.100 Uiso 0.511(6) 1 calc PR B 1
H56E H 0.4271 0.6246 0.7579 0.100 Uiso 0.511(6) 1 calc PR B 1
H56F H 0.3109 0.6473 0.7217 0.100 Uiso 0.511(6) 1 calc PR B 1
C57A C 0.2416(13) 0.7526(8) 0.8202(8) 0.060(2) Uani 0.511(6) 1 d PU B 1
H57C H 0.1845 0.7851 0.8218 0.073 Uiso 0.511(6) 1 calc PR B 1
H57D H 0.1981 0.7150 0.8167 0.073 Uiso 0.511(6) 1 calc PR B 1
C58A C 0.3177(14) 0.7523(9) 0.8808(8) 0.068(3) Uani 0.511(6) 1 d PU B 1
H58D H 0.3810 0.7239 0.8772 0.103 Uiso 0.511(6) 1 calc PR B 1
H58E H 0.2706 0.7411 0.9155 0.103 Uiso 0.511(6) 1 calc PR B 1
H58F H 0.3502 0.7918 0.8883 0.103 Uiso 0.511(6) 1 calc PR B 1
N1B N 0.3161(10) 0.7252(7) 0.7664(6) 0.0566(15) Uani 0.489(6) 1 d P B 2
C51B C 0.4020(12) 0.7725(8) 0.7608(7) 0.0589(19) Uani 0.489(6) 1 d P B 2
H51A H 0.4334 0.7708 0.7189 0.071 Uiso 0.489(6) 1 calc PR B 2
H51B H 0.4672 0.7658 0.7917 0.071 Uiso 0.489(6) 1 calc PR B 2
C52B C 0.3521(16) 0.8339(9) 0.7709(11) 0.067(2) Uani 0.489(6) 1 d P B 2
H52A H 0.2885 0.8413 0.7400 0.100 Uiso 0.489(6) 1 calc PR B 2
H52B H 0.4129 0.8636 0.7665 0.100 Uiso 0.489(6) 1 calc PR B 2
H52C H 0.3227 0.8363 0.8127 0.100 Uiso 0.489(6) 1 calc PR B 2
C53B C 0.2109(15) 0.7330(9) 0.7215(8) 0.061(2) Uani 0.489(6) 1 d P B 2
H53A H 0.1618 0.6972 0.7228 0.073 Uiso 0.489(6) 1 calc PR B 2
H53B H 0.1644 0.7668 0.7353 0.073 Uiso 0.489(6) 1 calc PR B 2
C54B C 0.2427(15) 0.7435(10) 0.6558(9) 0.064(3) Uani 0.489(6) 1 d P B 2
H54A H 0.2894 0.7795 0.6539 0.095 Uiso 0.489(6) 1 calc PR B 2
H54B H 0.1719 0.7480 0.6291 0.095 Uiso 0.489(6) 1 calc PR B 2
H54C H 0.2875 0.7099 0.6415 0.095 Uiso 0.489(6) 1 calc PR B 2
C55B C 0.3823(16) 0.6664(11) 0.7563(12) 0.0574(19) Uani 0.489(6) 1 d P B 2
H55A H 0.4100 0.6661 0.7135 0.069 Uiso 0.489(6) 1 calc PR B 2
H55B H 0.4514 0.6652 0.7855 0.069 Uiso 0.489(6) 1 calc PR B 2
C56B C 0.3125(12) 0.6128(8) 0.7654(8) 0.067(3) Uani 0.489(6) 1 d P B 2
H56A H 0.2872 0.5964 0.7248 0.100 Uiso 0.489(6) 1 calc PR B 2
H56B H 0.2444 0.6228 0.7886 0.100 Uiso 0.489(6) 1 calc PR B 2
H56C H 0.3596 0.5835 0.7887 0.100 Uiso 0.489(6) 1 calc PR B 2
C57B C 0.2636(14) 0.7249(9) 0.8310(8) 0.060(2) Uani 0.489(6) 1 d P B 2
H57A H 0.2237 0.7630 0.8369 0.073 Uiso 0.489(6) 1 calc PR B 2
H57B H 0.2043 0.6934 0.8316 0.073 Uiso 0.489(6) 1 calc PR B 2
C58B C 0.3485(14) 0.7157(9) 0.8846(8) 0.068(3) Uani 0.489(6) 1 d P B 2
H58A H 0.3899 0.6785 0.8791 0.103 Uiso 0.489(6) 1 calc PR B 2
H58B H 0.3073 0.7142 0.9232 0.103 Uiso 0.489(6) 1 calc PR B 2
H58C H 0.4042 0.7484 0.8867 0.103 Uiso 0.489(6) 1 calc PR B 2
N2A N 0.7457(8) 0.9910(4) 0.8365(4) 0.0574(13) Uani 0.800(6) 1 d PU C 1
C61A C 0.8360(15) 0.9603(9) 0.8827(8) 0.0599(18) Uani 0.800(6) 1 d PU C 1
H61A H 0.7974 0.9274 0.9038 0.072 Uiso 0.800(6) 1 calc PR C 1
H61B H 0.8988 0.9432 0.8587 0.072 Uiso 0.800(6) 1 calc PR C 1
C62A C 0.8888(11) 1.0021(5) 0.9315(6) 0.065(3) Uani 0.800(6) 1 d PU C 1
H62A H 0.9293 1.0341 0.9110 0.098 Uiso 0.800(6) 1 calc PR C 1
H62B H 0.9439 0.9804 0.9591 0.098 Uiso 0.800(6) 1 calc PR C 1
H62C H 0.8272 1.0187 0.9559 0.098 Uiso 0.800(6) 1 calc PR C 1
C63A C 0.6503(9) 1.0209(4) 0.8726(5) 0.0608(16) Uani 0.800(6) 1 d PDU C 1
H63A H 0.6859 1.0526 0.8988 0.073 Uiso 0.800(6) 1 calc PR C 1
H63B H 0.5941 1.0396 0.8424 0.073 Uiso 0.800(6) 1 calc PR C 1
C64A C 0.5860(8) 0.9801(4) 0.9131(5) 0.068(2) Uani 0.800(6) 1 d PDU C 1
H64A H 0.5481 0.9492 0.8875 0.102 Uiso 0.800(6) 1 calc PR C 1
H64B H 0.5273 1.0023 0.9346 0.102 Uiso 0.800(6) 1 calc PR C 1
H64C H 0.6406 0.9619 0.9439 0.102 Uiso 0.800(6) 1 calc PR C 1
C65A C 0.7006(9) 0.9440(4) 0.7939(5) 0.0590(16) Uani 0.800(6) 1 d PU C 1
H65A H 0.6721 0.9110 0.8190 0.071 Uiso 0.800(6) 1 calc PR C 1
H65B H 0.7654 0.9288 0.7701 0.071 Uiso 0.800(6) 1 calc PR C 1
C66A C 0.6048(10) 0.9631(5) 0.7489(5) 0.080(3) Uani 0.800(6) 1 d PU C 1
H66A H 0.5391 0.9773 0.7718 0.120 Uiso 0.800(6) 1 calc PR C 1
H66B H 0.5799 0.9297 0.7227 0.120 Uiso 0.800(6) 1 calc PR C 1
H66C H 0.6326 0.9950 0.7227 0.120 Uiso 0.800(6) 1 calc PR C 1
C67A C 0.7994(9) 1.0413(4) 0.8020(5) 0.0671(17) Uani 0.800(6) 1 d PDU C 1
H67A H 0.8120 1.0751 0.8306 0.081 Uiso 0.800(6) 1 calc PR C 1
H67B H 0.7453 1.0540 0.7675 0.081 Uiso 0.800(6) 1 calc PR C 1
C68A C 0.9173(12) 1.0233(6) 0.7754(6) 0.084(3) Uani 0.800(6) 1 d PDU C 1
H68A H 0.9720 1.0118 0.8096 0.127 Uiso 0.800(6) 1 calc PR C 1
H68B H 0.9490 1.0568 0.7530 0.127 Uiso 0.800(6) 1 calc PR C 1
H68C H 0.9052 0.9899 0.7468 0.127 Uiso 0.800(6) 1 calc PR C 1
N2B N 0.817(3) 0.9855(14) 0.8242(15) 0.0574(13) Uani 0.200(6) 1 d P C 2
C61B C 0.854(6) 0.955(4) 0.873(3) 0.0599(18) Uani 0.200(6) 1 d P C 2
H61C H 0.9042 0.9239 0.8577 0.072 Uiso 0.200(6) 1 calc PR C 2
H61D H 0.7842 0.9352 0.8882 0.072 Uiso 0.200(6) 1 calc PR C 2
C62B C 0.919(5) 0.981(2) 0.932(3) 0.065(3) Uani 0.200(6) 1 d P C 2
H62D H 0.9891 1.0012 0.9196 0.098 Uiso 0.200(6) 1 calc PR C 2
H62E H 0.9395 0.9491 0.9608 0.098 Uiso 0.200(6) 1 calc PR C 2
H62F H 0.8684 1.0094 0.9519 0.098 Uiso 0.200(6) 1 calc PR C 2
C63B C 0.728(3) 1.0269(18) 0.8416(19) 0.0608(16) Uani 0.200(6) 1 d PD C 2
H63C H 0.7095 1.0529 0.8056 0.073 Uiso 0.200(6) 1 calc PR C 2
H63D H 0.7612 1.0520 0.8757 0.073 Uiso 0.200(6) 1 calc PR C 2
C64B C 0.619(3) 1.001(2) 0.862(2) 0.068(2) Uani 0.200(6) 1 d PD C 2
H64D H 0.5826 0.9779 0.8275 0.102 Uiso 0.200(6) 1 calc PR C 2
H64E H 0.5666 1.0324 0.8735 0.102 Uiso 0.200(6) 1 calc PR C 2
H64F H 0.6360 0.9750 0.8975 0.102 Uiso 0.200(6) 1 calc PR C 2
C65B C 0.766(4) 0.9406(17) 0.7724(18) 0.0590(16) Uani 0.200(6) 1 d P C 2
H65C H 0.8274 0.9123 0.7622 0.071 Uiso 0.200(6) 1 calc PR C 2
H65D H 0.7018 0.9180 0.7897 0.071 Uiso 0.200(6) 1 calc PR C 2
C66B C 0.721(4) 0.9720(18) 0.712(2) 0.080(3) Uani 0.200(6) 1 d P C 2
H66D H 0.6595 1.0000 0.7217 0.120 Uiso 0.200(6) 1 calc PR C 2
H66E H 0.6894 0.9426 0.6823 0.120 Uiso 0.200(6) 1 calc PR C 2
H66F H 0.7846 0.9933 0.6937 0.120 Uiso 0.200(6) 1 calc PR C 2
C67B C 0.907(4) 1.026(2) 0.802(2) 0.0671(17) Uani 0.200(6) 1 d PD C 2
H67C H 0.9288 1.0541 0.8360 0.081 Uiso 0.200(6) 1 calc PR C 2
H67D H 0.8718 1.0495 0.7669 0.081 Uiso 0.200(6) 1 calc PR C 2
C68B C 1.019(4) 0.9952(18) 0.780(2) 0.084(3) Uani 0.200(6) 1 d PD C 2
H68D H 1.0598 0.9760 0.8158 0.127 Uiso 0.200(6) 1 calc PR C 2
H68E H 1.0702 1.0248 0.7626 0.127 Uiso 0.200(6) 1 calc PR C 2
H68F H 0.9980 0.9656 0.7484 0.127 Uiso 0.200(6) 1 calc PR C 2

loop_
_atom_site_aniso_label
_atom_site_aniso_U_11
_atom_site_aniso_U_22
_atom_site_aniso_U_33
_atom_site_aniso_U_23
_atom_site_aniso_U_13
_atom_site_aniso_U_12
Fe1 0.0240(4) 0.0594(6) 0.0516(6) 0.0021(5) -0.0043(4) -0.0006(4)
Fe2 0.0278(5) 0.0643(7) 0.0672(7) -0.0146(5) -0.0106(4) 0.0064(4)
Fe3 0.0278(4) 0.0503(6) 0.0544(6) -0.0007(5) -0.0104(4) 0.0029(4)
Fe4 0.0270(4) 0.0587(6) 0.0603(6) -0.0055(5) -0.0072(4) -0.0045(4)
S1 0.0289(7) 0.0553(11) 0.0562(10) -0.0058(8) -0.0103(7) -0.0007(7)
S2 0.0252(8) 0.0932(15) 0.0607(11) -0.0028(10) -0.0007(7) -0.0068(9)
S3 0.0290(8) 0.0511(10) 0.0583(11) -0.0028(8) -0.0045(7) 0.0024(7)
S4 0.0307(8) 0.0673(13) 0.0675(12) -0.0024(10) -0.0164(8) 0.0075(8)
S11A 0.0344(8) 0.0592(11) 0.0473(10) -0.0024(8) -0.0046(7) 0.0052(8)
C11A 0.054(5) 0.083(6) 0.060(5) -0.019(4) -0.003(4) -0.015(4)
C12A 0.074(7) 0.079(7) 0.065(7) -0.020(5) -0.004(6) -0.021(5)
C13A 0.050(4) 0.087(6) 0.059(5) -0.020(4) 0.000(3) -0.017(3)
C14A 0.048(4) 0.089(6) 0.061(5) -0.016(4) -0.001(3) -0.018(4)
C15A 0.052(5) 0.094(6) 0.061(5) -0.015(4) -0.002(4) -0.021(4)
C16A 0.053(5) 0.096(6) 0.061(5) -0.015(4) 0.000(4) -0.023(4)
C17A 0.051(5) 0.096(6) 0.062(5) -0.018(4) -0.001(4) -0.022(4)
C18A 0.051(4) 0.091(6) 0.059(5) -0.020(4) -0.002(4) -0.018(4)
S11B 0.0344(8) 0.0592(11) 0.0473(10) -0.0024(8) -0.0046(7) 0.0052(8)
C11B 0.034(4) 0.066(5) 0.044(5) -0.013(4) 0.006(4) -0.017(4)
C12B 0.046(7) 0.064(6) 0.046(6) -0.013(5) 0.013(5) -0.017(5)
C13B 0.031(4) 0.066(5) 0.041(4) -0.012(3) 0.006(3) -0.014(3)
C14B 0.032(4) 0.066(5) 0.040(5) -0.009(4) 0.002(3) -0.015(3)
C15B 0.030(4) 0.068(5) 0.042(5) -0.005(4) 0.000(3) -0.014(3)
C16B 0.031(4) 0.069(5) 0.042(5) -0.006(4) -0.002(3) -0.015(4)
C17B 0.032(4) 0.069(5) 0.044(5) -0.009(4) -0.002(3) -0.015(4)
C18B 0.031(4) 0.069(5) 0.045(5) -0.011(4) 0.002(3) -0.014(3)
S21A 0.055(3) 0.068(5) 0.089(7) -0.019(5) 0.021(5) 0.011(3)
C21A 0.088(6) 0.083(5) 0.075(6) 0.001(5) 0.000(5) -0.006(4)
C22A 0.094(9) 0.081(6) 0.084(8) -0.006(7) 0.008(7) -0.012(7)
C23A 0.082(5) 0.083(5) 0.070(5) 0.002(4) 0.001(4) -0.006(4)
C24A 0.079(5) 0.084(5) 0.069(5) 0.003(5) 0.001(4) -0.004(4)
C25A 0.078(5) 0.084(5) 0.068(5) 0.004(5) 0.003(4) -0.006(4)
C26A 0.078(5) 0.082(5) 0.068(5) 0.002(5) 0.004(4) -0.007(4)
C27A 0.079(5) 0.083(5) 0.071(5) 0.001(5) 0.005(4) -0.008(4)
C28A 0.081(5) 0.083(5) 0.071(5) 0.001(5) 0.005(4) -0.009(4)
S21B 0.069(6) 0.082(6) 0.085(7) -0.021(5) -0.002(5) 0.021(5)
C21B 0.087(6) 0.084(6) 0.094(7) -0.028(5) 0.005(5) -0.007(5)
C22B 0.102(9) 0.083(7) 0.096(9) -0.022(7) 0.003(7) -0.008(7)
C23B 0.085(6) 0.083(5) 0.091(6) -0.026(5) 0.004(4) -0.007(4)
C24B 0.085(6) 0.083(5) 0.090(6) -0.022(5) 0.004(5) -0.008(4)
C25B 0.083(6) 0.082(6) 0.088(6) -0.020(5) 0.004(5) -0.009(4)
C26B 0.084(6) 0.082(5) 0.089(6) -0.020(5) 0.005(5) -0.009(4)
C27B 0.084(6) 0.083(5) 0.089(6) -0.023(5) 0.004(5) -0.006(5)
C28B 0.084(6) 0.084(6) 0.090(6) -0.024(5) 0.004(5) -0.007(4)
S31A 0.017(2) 0.0552(12) 0.0495(12) 0.0008(9) -0.0098(18) -0.006(2)
C31A 0.050(4) 0.054(4) 0.050(4) -0.005(3) -0.003(3) -0.004(3)
C32A 0.074(7) 0.053(3) 0.065(6) -0.003(4) -0.013(6) 0.007(5)
C33A 0.042(3) 0.054(3) 0.049(3) -0.005(3) 0.000(2) 0.002(3)
C34A 0.040(3) 0.057(4) 0.051(4) -0.005(3) 0.001(3) 0.003(3)
C35A 0.038(3) 0.060(4) 0.056(4) -0.001(3) 0.002(3) 0.008(3)
C36A 0.038(3) 0.059(4) 0.059(4) 0.005(3) 0.001(3) 0.009(3)
C37A 0.038(3) 0.061(4) 0.061(4) 0.008(3) 0.001(3) 0.009(3)
C38A 0.040(3) 0.060(4) 0.056(4) 0.004(3) -0.001(3) 0.006(3)
S31B 0.017(2) 0.0552(12) 0.0495(12) 0.0008(9) -0.0098(18) -0.006(2)
C31B 0.047(6) 0.062(6) 0.042(5) -0.001(4) -0.012(4) 0.011(4)
C32B 0.050(8) 0.059(7) 0.053(8) -0.002(6) -0.017(7) 0.015(6)
C33B 0.045(5) 0.063(6) 0.041(5) 0.000(4) -0.012(4) 0.007(4)
C34B 0.045(5) 0.062(6) 0.042(5) 0.001(4) -0.014(4) 0.008(4)
C35B 0.047(5) 0.063(6) 0.043(5) 0.003(5) -0.013(4) 0.007(4)
C36B 0.049(5) 0.065(6) 0.044(5) 0.004(5) -0.012(4) 0.006(5)
C37B 0.048(5) 0.068(6) 0.045(5) 0.004(4) -0.011(4) 0.004(5)
C38B 0.046(5) 0.067(6) 0.044(5) 0.002(5) -0.012(4) 0.005(4)
S41A 0.054(3) 0.083(3) 0.058(7) -0.002(9) -0.014(7) -0.032(2)
C41A 0.104(7) 0.147(8) 0.058(6) -0.007(6) 0.018(5) -0.045(6)
C42A 0.089(8) 0.134(10) 0.041(7) -0.016(6) 0.010(7) -0.037(7)
C43A 0.105(6) 0.147(8) 0.062(5) -0.006(5) 0.017(5) -0.047(6)
C44A 0.107(7) 0.147(8) 0.063(5) -0.005(6) 0.017(5) -0.046(6)
C45A 0.109(7) 0.146(8) 0.065(6) -0.005(6) 0.017(5) -0.046(6)
C46A 0.108(7) 0.148(8) 0.064(6) -0.005(6) 0.018(5) -0.048(6)
C47A 0.106(7) 0.149(8) 0.063(6) -0.004(6) 0.016(5) -0.047(6)
C48A 0.106(7) 0.148(8) 0.063(5) -0.006(6) 0.016(5) -0.046(6)
S41B 0.054(3) 0.083(3) 0.058(7) -0.002(9) -0.014(7) -0.032(2)
C41B 0.096(6) 0.069(4) 0.070(6) 0.001(4) -0.005(5) -0.032(4)
C42B 0.113(8) 0.061(5) 0.069(7) -0.001(5) 0.000(6) -0.024(6)
C43B 0.090(5) 0.066(4) 0.067(5) 0.007(4) -0.013(4) -0.028(4)
C44B 0.089(5) 0.067(4) 0.067(5) 0.008(4) -0.014(4) -0.027(4)
C45B 0.089(5) 0.066(4) 0.067(5) 0.008(4) -0.015(4) -0.026(4)
C46B 0.089(6) 0.065(5) 0.068(5) 0.009(4) -0.016(4) -0.026(4)
C47B 0.087(5) 0.066(5) 0.069(5) 0.010(4) -0.015(4) -0.026(4)
C48B 0.087(5) 0.066(4) 0.069(5) 0.010(4) -0.015(4) -0.025(4)
N1A 0.027(2) 0.090(4) 0.052(3) -0.010(4) 0.003(2) 0.005(3)
C51A 0.030(3) 0.091(4) 0.055(4) -0.010(4) 0.006(3) 0.002(3)
C52A 0.041(5) 0.089(4) 0.071(6) -0.016(6) 0.008(5) 0.003(4)
C53A 0.031(3) 0.094(5) 0.057(4) -0.011(4) -0.002(3) 0.007(3)
C54A 0.038(6) 0.099(8) 0.052(3) -0.008(5) -0.007(4) 0.011(6)
C55A 0.026(3) 0.092(5) 0.055(3) -0.008(4) 0.005(3) 0.006(3)
C56A 0.032(6) 0.090(4) 0.077(6) -0.009(6) 0.006(5) 0.007(4)
C57A 0.033(3) 0.094(5) 0.056(4) -0.010(4) 0.009(3) 0.002(4)
C58A 0.050(6) 0.101(8) 0.056(5) -0.011(7) 0.015(5) -0.002(6)
N1B 0.027(2) 0.090(4) 0.052(3) -0.010(4) 0.003(2) 0.005(3)
C51B 0.030(3) 0.091(4) 0.055(4) -0.010(4) 0.006(3) 0.002(3)
C52B 0.041(5) 0.089(4) 0.071(6) -0.016(6) 0.008(5) 0.003(4)
C53B 0.031(3) 0.094(5) 0.057(4) -0.011(4) -0.002(3) 0.007(3)
C54B 0.038(6) 0.099(8) 0.052(3) -0.008(5) -0.007(4) 0.011(6)
C55B 0.026(3) 0.092(5) 0.055(3) -0.008(4) 0.005(3) 0.006(3)
C56B 0.032(6) 0.090(4) 0.077(6) -0.009(6) 0.006(5) 0.007(4)
C57B 0.033(3) 0.094(5) 0.056(4) -0.010(4) 0.009(3) 0.002(4)
C58B 0.050(6) 0.101(8) 0.056(5) -0.011(7) 0.015(5) -0.002(6)
N2A 0.070(3) 0.045(3) 0.056(3) 0.005(2) -0.003(2) -0.016(2)
C61A 0.068(4) 0.050(3) 0.061(4) 0.002(3) -0.006(3) -0.013(3)
C62A 0.068(6) 0.050(6) 0.075(5) -0.001(4) -0.014(4) -0.010(4)
C63A 0.068(4) 0.050(4) 0.063(4) 0.001(3) -0.005(3) -0.012(3)
C64A 0.064(5) 0.064(5) 0.077(5) 0.009(4) 0.006(3) -0.003(4)
C65A 0.075(4) 0.044(3) 0.056(3) 0.005(2) -0.006(3) -0.013(3)
C66A 0.098(6) 0.062(5) 0.075(5) -0.004(4) -0.028(4) -0.003(4)
C67A 0.086(4) 0.050(3) 0.065(4) 0.008(3) 0.003(3) -0.021(3)
C68A 0.103(5) 0.069(6) 0.084(6) 0.010(5) 0.028(5) -0.023(4)
N2B 0.070(3) 0.045(3) 0.056(3) 0.005(2) -0.003(2) -0.016(2)
C61B 0.068(4) 0.050(3) 0.061(4) 0.002(3) -0.006(3) -0.013(3)
C62B 0.068(6) 0.050(6) 0.075(5) -0.001(4) -0.014(4) -0.010(4)
C63B 0.068(4) 0.050(4) 0.063(4) 0.001(3) -0.005(3) -0.012(3)
C64B 0.064(5) 0.064(5) 0.077(5) 0.009(4) 0.006(3) -0.003(4)
C65B 0.075(4) 0.044(3) 0.056(3) 0.005(2) -0.006(3) -0.013(3)
C66B 0.098(6) 0.062(5) 0.075(5) -0.004(4) -0.028(4) -0.003(4)
C67B 0.086(4) 0.050(3) 0.065(4) 0.008(3) 0.003(3) -0.021(3)
C68B 0.103(5) 0.069(6) 0.084(6) 0.010(5) 0.028(5) -0.023(4)

loop_
_atom_type_symbol
_atom_type_description
_atom_type_scat_dispersion_real
_atom_type_scat_dispersion_imag
_atom_type_scat_source
C C 0.0033 0.0016 'International Tables Vol C Tables 4.2.6.8 and 6.1.1.4'
H H 0.0000 0.0000 'International Tables Vol C Tables 4.2.6.8 and 6.1.1.4'
N N 0.0061 0.0033 'International Tables Vol C Tables 4.2.6.8 and 6.1.1.4'
S S 0.1246 0.1234 'International Tables Vol C Tables 4.2.6.8 and 6.1.1.4'
Fe Fe 0.3463 0.8444 'International Tables Vol C Tables 4.2.6.8 and 6.1.1.4'

loop_
_geom_angle_atom_site_label_1
_geom_angle_atom_site_label_2
_geom_angle_atom_site_label_3
_geom_angle
S11A Fe1 S3 113.01(7)
S11A Fe1 S1 115.13(7)
S3 Fe1 S1 103.90(7)
S11A Fe1 S2 114.87(8)
S3 Fe1 S2 104.99(7)
S1 Fe1 S2 103.69(8)
S11A Fe1 Fe4 143.10(7)
S3 Fe1 Fe4 54.43(5)
S1 Fe1 Fe4 101.77(5)
S2 Fe1 Fe4 52.26(5)
S11A Fe1 Fe3 144.69(6)
S3 Fe1 Fe3 53.51(5)
S1 Fe1 Fe3 52.77(5)
S2 Fe1 Fe3 100.44(6)
Fe4 Fe1 Fe3 61.26(3)
S11A Fe1 Fe2 146.54(7)
S3 Fe1 Fe2 100.45(6)
S1 Fe1 Fe2 53.39(5)
S2 Fe1 Fe2 52.72(6)
Fe4 Fe1 Fe2 59.55(3)
Fe3 Fe1 Fe2 59.02(4)
S21A Fe2 S4 106.6(4)
S21A Fe2 S21B 12.7(6)
S4 Fe2 S21B 115.5(4)
S21A Fe2 S2 122.8(4)
S4 Fe2 S2 104.02(8)
S21B Fe2 S2 110.5(4)
S21A Fe2 S1 112.9(5)
S4 Fe2 S1 105.75(8)
S21B Fe2 S1 116.4(5)
S2 Fe2 S1 103.36(7)
S21A Fe2 Fe3 135.6(4)
S4 Fe2 Fe3 54.60(5)
S21B Fe2 Fe3 148.0(4)
S2 Fe2 Fe3 101.50(6)
S1 Fe2 Fe3 52.91(5)
S21A Fe2 Fe4 145.1(5)
S4 Fe2 Fe4 54.00(6)
S21B Fe2 Fe4 142.3(5)
S2 Fe2 Fe4 52.33(6)
S1 Fe2 Fe4 100.99(6)
Fe3 Fe2 Fe4 61.50(4)
S21A Fe2 Fe1 151.7(4)
S4 Fe2 Fe1 101.19(6)
S21B Fe2 Fe1 143.1(4)
S2 Fe2 Fe1 53.23(5)
S1 Fe2 Fe1 52.53(5)
Fe3 Fe2 Fe1 59.81(3)
Fe4 Fe2 Fe1 59.45(3)
S31A Fe3 S1 111.99(14)
S31A Fe3 S3 120.06(15)
S1 Fe3 S3 103.71(7)
S31A Fe3 S4 110.77(14)
S1 Fe3 S4 105.30(7)
S3 Fe3 S4 103.73(7)
S31A Fe3 S31B 9.5(2)
S1 Fe3 S31B 105.9(2)
S3 Fe3 S31B 116.5(3)
S4 Fe3 S31B 120.1(2)
S31A Fe3 Fe2 138.39(15)
S1 Fe3 Fe2 54.48(5)
S3 Fe3 Fe2 101.52(6)
S4 Fe3 Fe2 52.56(6)
S31B Fe3 Fe2 141.2(3)
S31A Fe3 Fe1 148.26(13)
S1 Fe3 Fe1 53.44(5)
S3 Fe3 Fe1 52.63(5)
S4 Fe3 Fe1 100.72(6)
S31B Fe3 Fe1 138.7(2)
Fe2 Fe3 Fe1 61.17(4)
S31A Fe3 Fe4 146.90(13)
S1 Fe3 Fe4 100.67(6)
S3 Fe3 Fe4 53.36(5)
S4 Fe3 Fe4 52.75(6)
S31B Fe3 Fe4 153.3(2)
Fe2 Fe3 Fe4 59.59(4)
Fe1 Fe3 Fe4 59.27(3)
S41B Fe4 S2 103.4(5)
S41B Fe4 S4 122.1(10)
S2 Fe4 S4 103.83(8)
S41B Fe4 S3 117.5(10)
S2 Fe4 S3 105.02(7)
S4 Fe4 S3 103.08(7)
S41B Fe4 S41A 7.8(12)
S2 Fe4 S41A 110.9(6)
S4 Fe4 S41A 116.7(11)
S3 Fe4 S41A 116.0(10)
S41B Fe4 Fe1 136.0(9)
S2 Fe4 Fe1 54.23(5)
S4 Fe4 Fe1 101.18(6)
S3 Fe4 Fe1 52.49(5)
S41A Fe4 Fe1 142.1(10)
S41B Fe4 Fe2 140.9(8)
S2 Fe4 Fe2 53.77(6)
S4 Fe4 Fe2 52.35(6)
S3 Fe4 Fe2 100.13(6)
S41A Fe4 Fe2 143.8(9)
Fe1 Fe4 Fe2 61.00(3)
S41B Fe4 Fe3 156.0(5)
S2 Fe4 Fe3 100.51(6)
S4 Fe4 Fe3 53.10(5)
S3 Fe4 Fe3 52.33(5)
S41A Fe4 Fe3 148.6(6)
Fe1 Fe4 Fe3 59.47(3)
Fe2 Fe4 Fe3 58.91(4)
Fe3 S1 Fe1 73.79(6)
Fe3 S1 Fe2 72.61(6)
Fe1 S1 Fe2 74.08(6)
Fe4 S2 Fe2 73.90(7)
Fe4 S2 Fe1 73.51(6)
Fe2 S2 Fe1 74.05(7)
Fe1 S3 Fe3 73.87(6)
Fe1 S3 Fe4 73.09(6)
Fe3 S3 Fe4 74.31(6)
Fe2 S4 Fe4 73.65(7)
Fe2 S4 Fe3 72.84(6)
Fe4 S4 Fe3 74.15(6)
C11A S11A Fe1 97.0(5)
C12A C11A C13A 114.7(12)
C12A C11A S11A 106.6(10)
C13A C11A S11A 109.0(10)
C12A C11A H11 108.8
C13A C11A H11 108.8
S11A C11A H11 108.8
C11A C12A H12A 109.5
C11A C12A H12B 109.5
H12A C12A H12B 109.5
C11A C12A H12C 109.5
H12A C12A H12C 109.5
H12B C12A H12C 109.5
C14A C13A C18A 120.0
C14A C13A C11A 122.3(9)
C18A C13A C11A 117.5(9)
C13A C14A C15A 120.0
C13A C14A H14 120.0
C15A C14A H14 120.0
C16A C15A C14A 120.0
C16A C15A H15 120.0
C14A C15A H15 120.0
C15A C16A C17A 120.0
C15A C16A H16 120.0
C17A C16A H16 120.0
C18A C17A C16A 120.0
C18A C17A H17 120.0
C16A C17A H17 120.0
C17A C18A C13A 120.0
C17A C18A H18 120.0
C13A C18A H18 120.0
C12B C11B C13B 111.1(11)
C12B C11B H11A 108.1
C13B C11B H11A 108.1
C11B C12B H12D 109.5
C11B C12B H12E 109.5
H12D C12B H12E 109.5
C11B C12B H12F 109.5
H12D C12B H12F 109.5
H12E C12B H12F 109.5
C14B C13B C18B 120.0
C14B C13B C11B 121.9(9)
C18B C13B C11B 118.1(9)
C13B C14B C15B 120.0
C13B C14B H14A 120.0
C15B C14B H14A 120.0
C16B C15B C14B 120.0
C16B C15B H15A 120.0
C14B C15B H15A 120.0
C17B C16B C15B 120.0
C17B C16B H16A 120.0
C15B C16B H16A 120.0
C16B C17B C18B 120.0
C16B C17B H17A 120.0
C18B C17B H17A 120.0
C17B C18B C13B 120.0
C17B C18B H18A 120.0
C13B C18B H18A 120.0
C21A S21A Fe2 103.2(8)
C22A C21A C23A 120.4(17)
C22A C21A S21A 110.6(14)
C23A C21A S21A 105.0(12)
C22A C21A H21 106.7
C23A C21A H21 106.7
S21A C21A H21 106.7
C21A C22A H22A 109.5
C21A C22A H22B 109.5
H22A C22A H22B 109.5
C21A C22A H22C 109.5
H22A C22A H22C 109.5
H22B C22A H22C 109.5
C24A C23A C28A 120.0
C24A C23A C21A 118.7(11)
C28A C23A C21A 121.3(11)
C23A C24A C25A 120.0
C23A C24A H24 120.0
C25A C24A H24 120.0
C26A C25A C24A 120.0
C26A C25A H25 120.0
C24A C25A H25 120.0
C25A C26A C27A 120.0
C25A C26A H26 120.0
C27A C26A H26 120.0
C28A C27A C26A 120.0
C28A C27A H27 120.0
C26A C27A H27 120.0
C27A C28A C23A 120.0
C27A C28A H28 120.0
C23A C28A H28 120.0
C21B S21B Fe2 97.8(8)
C22B C21B C23B 112.8(17)
C22B C21B S21B 111.4(14)
C23B C21B S21B 112.1(13)
C22B C21B H21A 106.7
C23B C21B H21A 106.7
S21B C21B H21A 106.7
C21B C22B H22D 109.5
C21B C22B H22E 109.5
H22D C22B H22E 109.5
C21B C22B H22F 109.5
H22D C22B H22F 109.5
H22E C22B H22F 109.5
C24B C23B C28B 120.0
C24B C23B C21B 113.9(11)
C28B C23B C21B 126.0(11)
C23B C24B C25B 120.0
C23B C24B H24A 120.0
C25B C24B H24A 120.0
C24B C25B C26B 120.0
C24B C25B H25A 120.0
C26B C25B H25A 120.0
C27B C26B C25B 120.0
C27B C26B H26A 120.0
C25B C26B H26A 120.0
C26B C27B C28B 120.0
C26B C27B H27A 120.0
C28B C27B H27A 120.0
C27B C28B C23B 120.0
C27B C28B H28A 120.0
C23B C28B H28A 120.0
C31A S31A Fe3 104.9(4)
C32A C31A C33A 115.4(10)
C32A C31A S31A 114.0(8)
C33A C31A S31A 109.7(6)
C32A C31A H31 105.6
C33A C31A H31 105.6
S31A C31A H31 105.6
C31A C32A H32A 109.5
C31A C32A H32B 109.5
H32A C32A H32B 109.5
C31A C32A H32C 109.5
H32A C32A H32C 109.5
H32B C32A H32C 109.5
C34A C33A C38A 120.0
C34A C33A C31A 117.8(7)
C38A C33A C31A 122.1(7)
C33A C34A C35A 120.0
C33A C34A H34 120.0
C35A C34A H34 120.0
C36A C35A C34A 120.0
C36A C35A H35 120.0
C34A C35A H35 120.0
C37A C36A C35A 120.0
C37A C36A H36 120.0
C35A C36A H36 120.0
C38A C37A C36A 120.0
C38A C37A H37 120.0
C36A C37A H37 120.0
C37A C38A C33A 120.0
C37A C38A H38 120.0
C33A C38A H38 120.0
C31B S31B Fe3 111.3(7)
C32B C31B C33B 117.5(15)
C32B C31B S31B 118.0(16)
C33B C31B S31B 111.2(12)
C32B C31B H31A 102.3
C33B C31B H31A 102.3
S31B C31B H31A 102.3
C31B C32B H32D 109.5
C31B C32B H32E 109.5
H32D C32B H32E 109.5
C31B C32B H32F 109.5
H32D C32B H32F 109.5
H32E C32B H32F 109.5
C34B C33B C38B 120.0
C34B C33B C31B 117.8(13)
C38B C33B C31B 122.2(13)
C35B C34B C33B 120.0
C35B C34B H34A 120.0
C33B C34B H34A 120.0
C34B C35B C36B 120.0
C34B C35B H35A 120.0
C36B C35B H35A 120.0
C37B C36B C35B 120.0
C37B C36B H36A 120.0
C35B C36B H36A 120.0
C36B C37B C38B 120.0
C36B C37B H37A 120.0
C38B C37B H37A 120.0
C37B C38B C33B 120.0
C37B C38B H38A 120.0
C33B C38B H38A 120.0
C41A S41A Fe4 105.0(18)
C42A C41A C43A 112.1(16)
C42A C41A S41A 119(2)
C43A C41A S41A 108.1(16)
C42A C41A H41 105.5
C43A C41A H41 105.5
S41A C41A H41 105.5
C41A C42A H42A 109.5
C41A C42A H42B 109.5
H42A C42A H42B 109.5
C41A C42A H42C 109.5
H42A C42A H42C 109.5
H42B C42A H42C 109.5
C44A C43A C48A 120.0
C44A C43A C41A 107.7(15)
C48A C43A C41A 132.3(14)
C45A C44A C43A 120.0
C45A C44A H44 120.0
C43A C44A H44 120.0
C44A C45A C46A 120.0
C44A C45A H45 120.0
C46A C45A H45 120.0
C45A C46A C47A 120.0
C45A C46A H46 120.0
C47A C46A H46 120.0
C48A C47A C46A 120.0
C48A C47A H47 120.0
C46A C47A H47 120.0
C47A C48A C43A 120.0
C47A C48A H48 120.0
C43A C48A H48 120.0
C41B S41B Fe4 108.1(18)
C42B C41B C43B 114.4(13)
C42B C41B S41B 122.5(19)
C43B C41B S41B 111.0(18)
C42B C41B H41A 101.7
C43B C41B H41A 101.7
S41B C41B H41A 101.7
C41B C42B H42D 109.5
C41B C42B H42E 109.5
H42D C42B H42E 109.5
C41B C42B H42F 109.5
H42D C42B H42F 109.5
H42E C42B H42F 109.5
C44B C43B C48B 120.0
C44B C43B C41B 121.5(10)
C48B C43B C41B 118.5(10)
C43B C44B C45B 120.0
C43B C44B H44A 120.0
C45B C44B H44A 120.0
C46B C45B C44B 120.0
C46B C45B H45A 120.0
C44B C45B H45A 120.0
C45B C46B C47B 120.0
C45B C46B H46A 120.0
C47B C46B H46A 120.0
C48B C47B C46B 120.0
C48B C47B H47A 120.0
C46B C47B H47A 120.0
C47B C48B C43B 120.0
C47B C48B H48A 120.0
C43B C48B H48A 120.0
C53A N1A C51A 112.9(14)
C53A N1A C55A 109.0(13)
C51A N1A C55A 105.2(11)
C53A N1A C57A 107.0(11)
C51A N1A C57A 111.8(13)
C55A N1A C57A 110.9(12)
C52A C51A N1A 114.2(13)
C52A C51A H51C 108.7
N1A C51A H51C 108.7
C52A C51A H51D 108.7
N1A C51A H51D 108.7
H51C C51A H51D 107.6
C51A C52A H52D 109.5
C51A C52A H52E 109.5
H52D C52A H52E 109.5
C51A C52A H52F 109.5
H52D C52A H52F 109.5
H52E C52A H52F 109.5
C54A C53A N1A 116.0(12)
C54A C53A H53C 108.3
N1A C53A H53C 108.3
C54A C53A H53D 108.3
N1A C53A H53D 108.3
H53C C53A H53D 107.4
C53A C54A H54D 109.5
C53A C54A H54E 109.5
H54D C54A H54E 109.5
C53A C54A H54F 109.5
H54D C54A H54F 109.5
H54E C54A H54F 109.5
C56A C55A N1A 112.3(12)
C56A C55A H55C 109.2
N1A C55A H55C 109.2
C56A C55A H55D 109.2
N1A C55A H55D 109.2
H55C C55A H55D 107.9
C55A C56A H56D 109.5
C55A C56A H56E 109.5
H56D C56A H56E 109.5
C55A C56A H56F 109.5
H56D C56A H56F 109.5
H56E C56A H56F 109.5
C58A C57A N1A 112.6(12)
C58A C57A H57C 109.1
N1A C57A H57C 109.1
C58A C57A H57D 109.1
N1A C57A H57D 109.1
H57C C57A H57D 107.8
C57A C58A H58D 109.5
C57A C58A H58E 109.5
H58D C58A H58E 109.5
C57A C58A H58F 109.5
H58D C58A H58F 109.5
H58E C58A H58F 109.5
C51B N1B C53B 112.5(13)
C51B N1B C57B 111.9(12)
C53B N1B C57B 103.6(11)
C51B N1B C55B 105.9(12)
C53B N1B C55B 113.1(15)
C57B N1B C55B 109.8(15)
N1B C51B C52B 113.1(13)
N1B C51B H51A 109.0
C52B C51B H51A 109.0
N1B C51B H51B 109.0
C52B C51B H51B 109.0
H51A C51B H51B 107.8
C51B C52B H52A 109.5
C51B C52B H52B 109.5
H52A C52B H52B 109.5
C51B C52B H52C 109.5
H52A C52B H52C 109.5
H52B C52B H52C 109.5
C54B C53B N1B 113.0(13)
C54B C53B H53A 109.0
N1B C53B H53A 109.0
C54B C53B H53B 109.0
N1B C53B H53B 109.0
H53A C53B H53B 107.8
C53B C54B H54A 109.5
C53B C54B H54B 109.5
H54A C54B H54B 109.5
C53B C54B H54C 109.5
H54A C54B H54C 109.5
H54B C54B H54C 109.5
C56B C55B N1B 114.3(14)
C56B C55B H55A 108.7
N1B C55B H55A 108.7
C56B C55B H55B 108.7
N1B C55B H55B 108.7
H55A C55B H55B 107.6
C55B C56B H56A 109.5
C55B C56B H56B 109.5
H56A C56B H56B 109.5
C55B C56B H56C 109.5
H56A C56B H56C 109.5
H56B C56B H56C 109.5
C58B C57B N1B 115.2(13)
C58B C57B H57A 108.5
N1B C57B H57A 108.5
C58B C57B H57B 108.5
N1B C57B H57B 108.5
H57A C57B H57B 107.5
C57B C58B H58A 109.5
C57B C58B H58B 109.5
H58A C58B H58B 109.5
C57B C58B H58C 109.5
H58A C58B H58C 109.5
H58B C58B H58C 109.5
C65A N2A C67A 112.1(8)
C65A N2A C63A 113.0(8)
C67A N2A C63A 103.8(8)
C65A N2A C61A 106.0(10)
C67A N2A C61A 111.8(10)
C63A N2A C61A 110.3(8)
C62A C61A N2A 113.1(13)
C62A C61A H61A 109.0
N2A C61A H61A 109.0
C62A C61A H61B 109.0
N2A C61A H61B 109.0
H61A C61A H61B 107.8
C61A C62A H62A 109.5
C61A C62A H62B 109.5
H62A C62A H62B 109.5
C61A C62A H62C 109.5
H62A C62A H62C 109.5
H62B C62A H62C 109.5
C64A C63A N2A 114.3(8)
C64A C63A H63A 108.7
N2A C63A H63A 108.7
C64A C63A H63B 108.7
N2A C63A H63B 108.7
H63A C63A H63B 107.6
C63A C64A H64A 109.5
C63A C64A H64B 109.5
H64A C64A H64B 109.5
C63A C64A H64C 109.5
H64A C64A H64C 109.5
H64B C64A H64C 109.5
N2A C65A C66A 114.7(8)
N2A C65A H65A 108.6
C66A C65A H65A 108.6
N2A C65A H65B 108.6
C66A C65A H65B 108.6
H65A C65A H65B 107.6
C65A C66A H66A 109.5
C65A C66A H66B 109.5
H66A C66A H66B 109.5
C65A C66A H66C 109.5
H66A C66A H66C 109.5
H66B C66A H66C 109.5
N2A C67A C68A 111.8(9)
N2A C67A H67A 109.3
C68A C67A H67A 109.3
N2A C67A H67B 109.3
C68A C67A H67B 109.3
H67A C67A H67B 107.9
C67A C68A H68A 109.5
C67A C68A H68B 109.5
H68A C68A H68B 109.5
C67A C68A H68C 109.5
H68A C68A H68C 109.5
H68B C68A H68C 109.5
C61B N2B C63B 109(4)
C61B N2B C67B 113(5)
C63B N2B C67B 101(3)
C61B N2B C65B 109(4)
C63B N2B C65B 110(3)
C67B N2B C65B 114(3)
N2B C61B C62B 125(7)
N2B C61B H61C 106.0
C62B C61B H61C 106.0
N2B C61B H61D 106.0
C62B C61B H61D 106.0
H61C C61B H61D 106.3
C61B C62B H62D 109.5
C61B C62B H62E 109.5
H62D C62B H62E 109.5
C61B C62B H62F 109.5
H62D C62B H62F 109.5
H62E C62B H62F 109.5
N2B C63B C64B 116(4)
N2B C63B H63C 108.2
C64B C63B H63C 108.2
N2B C63B H63D 108.2
C64B C63B H63D 108.2
H63C C63B H63D 107.4
C63B C64B H64D 109.5
C63B C64B H64E 109.5
H64D C64B H64E 109.5
C63B C64B H64F 109.5
H64D C64B H64F 109.5
H64E C64B H64F 109.5
C66B C65B N2B 113(3)
C66B C65B H65C 109.0
N2B C65B H65C 109.0
C66B C65B H65D 109.0
N2B C65B H65D 109.0
H65C C65B H65D 107.8
C65B C66B H66D 109.5
C65B C66B H66E 109.5
H66D C66B H66E 109.5
C65B C66B H66F 109.5
H66D C66B H66F 109.5
H66E C66B H66F 109.5
N2B C67B C68B 115(4)
N2B C67B H67C 108.6
C68B C67B H67C 108.6
N2B C67B H67D 108.6
C68B C67B H67D 108.6
H67C C67B H67D 107.5
C67B C68B H68D 109.5
C67B C68B H68E 109.5
H68D C68B H68E 109.5
C67B C68B H68F 109.5
H68D C68B H68F 109.5
H68E C68B H68F 109.5

loop_
_geom_bond_atom_site_label_1
_geom_bond_atom_site_label_2
_geom_bond_distance
Fe1 S11A 2.2527(18)
Fe1 S3 2.254(2)
Fe1 S1 2.279(2)
Fe1 S2 2.3007(18)
Fe1 Fe4 2.7190(12)
Fe1 Fe3 2.7247(14)
Fe1 Fe2 2.7615(13)
Fe2 S21A 2.244(10)
Fe2 S4 2.246(2)
Fe2 S21B 2.251(10)
Fe2 S2 2.285(2)
Fe2 S1 2.3051(17)
Fe2 Fe3 2.7025(14)
Fe2 Fe4 2.7218(14)
Fe3 S31A 2.182(5)
Fe3 S1 2.2590(19)
Fe3 S3 2.280(2)
Fe3 S4 2.3055(17)
Fe3 S31B 2.411(11)
Fe3 Fe4 2.7733(14)
Fe4 S41B 2.19(4)
Fe4 S2 2.242(2)
Fe4 S4 2.295(2)
Fe4 S3 2.3114(17)
Fe4 S41A 2.32(4)
S11A C11A 1.881(12)
C11A C12A 1.510(15)
C11A C13A 1.527(13)
C11A H11 1.0000
C12A H12A 0.9800
C12A H12B 0.9800
C12A H12C 0.9800
C13A C14A 1.3900
C13A C18A 1.3900
C14A C15A 1.3900
C14A H14 0.9500
C15A C16A 1.3900
C15A H15 0.9500
C16A C17A 1.3900
C16A H16 0.9500
C17A C18A 1.3900
C17A H17 0.9500
C18A H18 0.9500
C11B C12B 1.488(15)
C11B C13B 1.525(13)
C11B H11A 1.0000
C12B H12D 0.9800
C12B H12E 0.9800
C12B H12F 0.9800
C13B C14B 1.3900
C13B C18B 1.3900
C14B C15B 1.3900
C14B H14A 0.9500
C15B C16B 1.3900
C15B H15A 0.9500
C16B C17B 1.3900
C16B H16A 0.9500
C17B C18B 1.3900
C17B H17A 0.9500
C18B H18A 0.9500
S21A C21A 1.906(15)
C21A C22A 1.365(17)
C21A C23A 1.474(15)
C21A H21 1.0000
C22A H22A 0.9800
C22A H22B 0.9800
C22A H22C 0.9800
C23A C24A 1.3900
C23A C28A 1.3900
C24A C25A 1.3900
C24A H24 0.9500
C25A C26A 1.3900
C25A H25 0.9500
C26A C27A 1.3900
C26A H26 0.9500
C27A C28A 1.3900
C27A H27 0.9500
C28A H28 0.9500
S21B C21B 1.926(16)
C21B C22B 1.366(17)
C21B C23B 1.490(15)
C21B H21A 1.0000
C22B H22D 0.9800
C22B H22E 0.9800
C22B H22F 0.9800
C23B C24B 1.3900
C23B C28B 1.3900
C24B C25B 1.3900
C24B H24A 0.9500
C25B C26B 1.3900
C25B H25A 0.9500
C26B C27B 1.3900
C26B H26A 0.9500
C27B C28B 1.3900
C27B H27A 0.9500
C28B H28A 0.9500
S31A C31A 1.838(10)
C31A C32A 1.456(13)
C31A C33A 1.511(10)
C31A H31 1.0000
C32A H32A 0.9800
C32A H32B 0.9800
C32A H32C 0.9800
C33A C34A 1.3900
C33A C38A 1.3900
C34A C35A 1.3900
C34A H34 0.9500
C35A C36A 1.3900
C35A H35 0.9500
C36A C37A 1.3900
C36A H36 0.9500
C37A C38A 1.3900
C37A H37 0.9500
C38A H38 0.9500
S31B C31B 1.848(15)
C31B C32B 1.437(18)
C31B C33B 1.533(15)
C31B H31A 1.0000
C32B H32D 0.9800
C32B H32E 0.9800
C32B H32F 0.9800
C33B C34B 1.3900
C33B C38B 1.3900
C34B C35B 1.3900
C34B H34A 0.9500
C35B C36B 1.3900
C35B H35A 0.9500
C36B C37B 1.3900
C36B H36A 0.9500
C37B C38B 1.3900
C37B H37A 0.9500
C38B H38A 0.9500
S41A C41A 1.818(17)
C41A C42A 1.366(18)
C41A C43A 1.567(16)
C41A H41 1.0000
C42A H42A 0.9800
C42A H42B 0.9800
C42A H42C 0.9800
C43A C44A 1.3900
C43A C48A 1.3900
C44A C45A 1.3900
C44A H44 0.9500
C45A C46A 1.3900
C45A H45 0.9500
C46A C47A 1.3900
C46A H46 0.9500
C47A C48A 1.3900
C47A H47 0.9500
C48A H48 0.9500
S41B C41B 1.815(15)
C41B C42B 1.318(17)
C41B C43B 1.563(14)
C41B H41A 1.0000
C42B H42D 0.9800
C42B H42E 0.9800
C42B H42F 0.9800
C43B C44B 1.3900
C43B C48B 1.3900
C44B C45B 1.3900
C44B H44A 0.9500
C45B C46B 1.3900
C45B H45A 0.9500
C46B C47B 1.3900
C46B H46A 0.9500
C47B C48B 1.3900
C47B H47A 0.9500
C48B H48A 0.9500
N1A C53A 1.52(2)
N1A C51A 1.52(2)
N1A C55A 1.523(19)
N1A C57A 1.56(2)
C51A C52A 1.52(2)
C51A H51C 0.9900
C51A H51D 0.9900
C52A H52D 0.9800
C52A H52E 0.9800
C52A H52F 0.9800
C53A C54A 1.51(2)
C53A H53C 0.9900
C53A H53D 0.9900
C54A H54D 0.9800
C54A H54E 0.9800
C54A H54F 0.9800
C55A C56A 1.50(3)
C55A H55C 0.9900
C55A H55D 0.9900
C56A H56D 0.9800
C56A H56E 0.9800
C56A H56F 0.9800
C57A C58A 1.53(2)
C57A H57C 0.9900
C57A H57D 0.9900
C58A H58D 0.9800
C58A H58E 0.9800
C58A H58F 0.9800
N1B C51B 1.47(2)
N1B C53B 1.52(2)
N1B C57B 1.55(2)
N1B C55B 1.56(3)
C51B C52B 1.53(3)
C51B H51A 0.9900
C51B H51B 0.9900
C52B H52A 0.9800
C52B H52B 0.9800
C52B H52C 0.9800
C53B C54B 1.50(2)
C53B H53A 0.9900
C53B H53B 0.9900
C54B H54A 0.9800
C54B H54B 0.9800
C54B H54C 0.9800
C55B C56B 1.48(3)
C55B H55A 0.9900
C55B H55B 0.9900
C56B H56A 0.9800
C56B H56B 0.9800
C56B H56C 0.9800
C57B C58B 1.49(2)
C57B H57A 0.9900
C57B H57B 0.9900
C58B H58A 0.9800
C58B H58B 0.9800
C58B H58C 0.9800
N2A C65A 1.483(12)
N2A C67A 1.511(12)
N2A C63A 1.538(14)
N2A C61A 1.57(2)
C61A C62A 1.52(2)
C61A H61A 0.9900
C61A H61B 0.9900
C62A H62A 0.9800
C62A H62B 0.9800
C62A H62C 0.9800
C63A C64A 1.495(14)
C63A H63A 0.9900
C63A H63B 0.9900
C64A H64A 0.9800
C64A H64B 0.9800
C64A H64C 0.9800
C65A C66A 1.496(13)
C65A H65A 0.9900
C65A H65B 0.9900
C66A H66A 0.9800
C66A H66B 0.9800
C66A H66C 0.9800
C67A C68A 1.558(16)
C67A H67A 0.9900
C67A H67B 0.9900
C68A H68A 0.9800
C68A H68B 0.9800
C68A H68C 0.9800
N2B C61B 1.31(9)
N2B C63B 1.45(5)
N2B C67B 1.48(5)
N2B C65B 1.60(5)
C61B C62B 1.55(8)
C61B H61C 0.9900
C61B H61D 0.9900
C62B H62D 0.9800
C62B H62E 0.9800
C62B H62F 0.9800
C63B C64B 1.48(2)
C63B H63C 0.9900
C63B H63D 0.9900
C64B H64D 0.9800
C64B H64E 0.9800
C64B H64F 0.9800
C65B C66B 1.55(5)
C65B H65C 0.9900
C65B H65D 0.9900
C66B H66D 0.9800
C66B H66E 0.9800
C66B H66F 0.9800
C67B C68B 1.57(3)
C67B H67C 0.9900
C67B H67D 0.9900
C68B H68D 0.9800
C68B H68E 0.9800
C68B H68F 0.9800

loop_
_geom_torsion_atom_site_label_1
_geom_torsion_atom_site_label_2
_geom_torsion_atom_site_label_3
_geom_torsion_atom_site_label_4
_geom_torsion
S11A Fe1 Fe2 S21A -13.4(9)
S3 Fe1 Fe2 S21A 166.8(9)
S1 Fe1 Fe2 S21A 67.2(9)
S2 Fe1 Fe2 S21A -92.2(9)
Fe4 Fe1 Fe2 S21A -155.8(9)
Fe3 Fe1 Fe2 S21A 131.5(9)
S11A Fe1 Fe2 S4 178.11(12)
S3 Fe1 Fe2 S4 -1.73(8)
S1 Fe1 Fe2 S4 -101.36(9)
S2 Fe1 Fe2 S4 99.24(9)
Fe4 Fe1 Fe2 S4 35.65(6)
Fe3 Fe1 Fe2 S4 -37.03(6)
S11A Fe1 Fe2 S21B 4.3(8)
S3 Fe1 Fe2 S21B -175.5(8)
S1 Fe1 Fe2 S21B 84.9(8)
S2 Fe1 Fe2 S21B -74.5(8)
Fe4 Fe1 Fe2 S21B -138.1(8)
Fe3 Fe1 Fe2 S21B 149.2(8)
S11A Fe1 Fe2 S2 78.87(13)
S3 Fe1 Fe2 S2 -100.97(8)
S1 Fe1 Fe2 S2 159.40(9)
Fe4 Fe1 Fe2 S2 -63.59(7)
Fe3 Fe1 Fe2 S2 -136.27(7)
S11A Fe1 Fe2 S1 -80.53(13)
S3 Fe1 Fe2 S1 99.63(8)
S2 Fe1 Fe2 S1 -159.40(9)
Fe4 Fe1 Fe2 S1 137.01(7)
Fe3 Fe1 Fe2 S1 64.33(6)
S11A Fe1 Fe2 Fe3 -144.86(12)
S3 Fe1 Fe2 Fe3 35.30(5)
S1 Fe1 Fe2 Fe3 -64.33(6)
S2 Fe1 Fe2 Fe3 136.27(7)
Fe4 Fe1 Fe2 Fe3 72.68(4)
S11A Fe1 Fe2 Fe4 142.46(12)
S3 Fe1 Fe2 Fe4 -37.38(6)
S1 Fe1 Fe2 Fe4 -137.01(7)
S2 Fe1 Fe2 Fe4 63.59(7)
Fe3 Fe1 Fe2 Fe4 -72.68(4)
S21A Fe2 Fe3 S31A -2.1(7)
S4 Fe2 Fe3 S31A -79.1(2)
S21B Fe2 Fe3 S31A 2.8(9)
S2 Fe2 Fe3 S31A -178.22(19)
S1 Fe2 Fe3 S31A 83.6(2)
Fe4 Fe2 Fe3 S31A -143.32(19)
Fe1 Fe2 Fe3 S31A 147.37(19)
S21A Fe2 Fe3 S1 -85.8(7)
S4 Fe2 Fe3 S1 -162.72(9)
S21B Fe2 Fe3 S1 -80.9(9)
S2 Fe2 Fe3 S1 98.15(8)
Fe4 Fe2 Fe3 S1 133.05(7)
Fe1 Fe2 Fe3 S1 63.74(6)
S21A Fe2 Fe3 S3 175.5(7)
S4 Fe2 Fe3 S3 98.56(8)
S21B Fe2 Fe3 S3 -179.6(9)
S2 Fe2 Fe3 S3 -0.57(7)
S1 Fe2 Fe3 S3 -98.72(8)
Fe4 Fe2 Fe3 S3 34.33(5)
Fe1 Fe2 Fe3 S3 -34.98(5)
S21A Fe2 Fe3 S4 77.0(7)
S21B Fe2 Fe3 S4 81.9(9)
S2 Fe2 Fe3 S4 -99.14(8)
S1 Fe2 Fe3 S4 162.72(9)
Fe4 Fe2 Fe3 S4 -64.24(7)
Fe1 Fe2 Fe3 S4 -133.55(7)
S21A Fe2 Fe3 S31B -16.3(7)
S4 Fe2 Fe3 S31B -93.2(3)
S21B Fe2 Fe3 S31B -11.4(9)
S2 Fe2 Fe3 S31B 167.6(3)
S1 Fe2 Fe3 S31B 69.5(3)
Fe4 Fe2 Fe3 S31B -157.5(3)
Fe1 Fe2 Fe3 S31B 133.2(3)
S21A Fe2 Fe3 Fe1 -149.5(7)
S4 Fe2 Fe3 Fe1 133.55(7)
S21B Fe2 Fe3 Fe1 -144.6(9)
S2 Fe2 Fe3 Fe1 34.41(5)
S1 Fe2 Fe3 Fe1 -63.74(6)
Fe4 Fe2 Fe3 Fe1 69.31(4)
S21A Fe2 Fe3 Fe4 141.2(7)
S4 Fe2 Fe3 Fe4 64.24(7)
S21B Fe2 Fe3 Fe4 146.1(9)
S2 Fe2 Fe3 Fe4 -34.90(5)
S1 Fe2 Fe3 Fe4 -133.05(7)
Fe1 Fe2 Fe3 Fe4 -69.31(4)
S11A Fe1 Fe3 S31A 9.6(3)
S3 Fe1 Fe3 S31A 87.9(3)
S1 Fe1 Fe3 S31A -71.8(3)
S2 Fe1 Fe3 S31A -171.1(3)
Fe4 Fe1 Fe3 S31A 153.1(3)
Fe2 Fe1 Fe3 S31A -137.1(3)
S11A Fe1 Fe3 S1 81.37(12)
S3 Fe1 Fe3 S1 159.65(8)
S2 Fe1 Fe3 S1 -99.34(8)
Fe4 Fe1 Fe3 S1 -135.16(6)
Fe2 Fe1 Fe3 S1 -65.33(6)
S11A Fe1 Fe3 S3 -78.28(12)
S1 Fe1 Fe3 S3 -159.65(8)
S2 Fe1 Fe3 S3 101.01(8)
Fe4 Fe1 Fe3 S3 65.19(6)
Fe2 Fe1 Fe3 S3 135.02(6)
S11A Fe1 Fe3 S4 -177.45(12)
S3 Fe1 Fe3 S4 -99.16(8)
S1 Fe1 Fe3 S4 101.19(8)
S2 Fe1 Fe3 S4 1.85(9)
Fe4 Fe1 Fe3 S4 -33.97(6)
Fe2 Fe1 Fe3 S4 35.85(6)
S11A Fe1 Fe3 S31B 10.5(4)
S3 Fe1 Fe3 S31B 88.8(4)
S1 Fe1 Fe3 S31B -70.8(4)
S2 Fe1 Fe3 S31B -170.2(4)
Fe4 Fe1 Fe3 S31B 154.0(4)
Fe2 Fe1 Fe3 S31B -136.2(4)
S11A Fe1 Fe3 Fe2 146.70(12)
S3 Fe1 Fe3 Fe2 -135.02(6)
S1 Fe1 Fe3 Fe2 65.33(6)
S2 Fe1 Fe3 Fe2 -34.01(6)
Fe4 Fe1 Fe3 Fe2 -69.83(4)
S11A Fe1 Fe3 Fe4 -143.47(12)
S3 Fe1 Fe3 Fe4 -65.19(6)
S1 Fe1 Fe3 Fe4 135.16(6)
S2 Fe1 Fe3 Fe4 35.82(6)
Fe2 Fe1 Fe3 Fe4 69.83(4)
S11A Fe1 Fe4 S41B -11.2(11)
S3 Fe1 Fe4 S41B -92.5(11)
S1 Fe1 Fe4 S41B 168.7(11)
S2 Fe1 Fe4 S41B 70.4(11)
Fe3 Fe1 Fe4 S41B -156.3(11)
Fe2 Fe1 Fe4 S41B 134.7(11)
S11A Fe1 Fe4 S2 -81.66(12)
S3 Fe1 Fe4 S2 -162.91(10)
S1 Fe1 Fe4 S2 98.31(9)
Fe3 Fe1 Fe4 S2 133.30(8)
Fe2 Fe1 Fe4 S2 64.31(8)
S11A Fe1 Fe4 S4 179.25(11)
S3 Fe1 Fe4 S4 98.00(8)
S1 Fe1 Fe4 S4 -0.78(8)
S2 Fe1 Fe4 S4 -99.09(9)
Fe3 Fe1 Fe4 S4 34.21(6)
Fe2 Fe1 Fe4 S4 -34.77(6)
S11A Fe1 Fe4 S3 81.25(12)
S1 Fe1 Fe4 S3 -98.78(8)
S2 Fe1 Fe4 S3 162.91(10)
Fe3 Fe1 Fe4 S3 -63.79(6)
Fe2 Fe1 Fe4 S3 -132.78(7)
S11A Fe1 Fe4 S41A -3.9(12)
S3 Fe1 Fe4 S41A -85.1(12)
S1 Fe1 Fe4 S41A 176.1(12)
S2 Fe1 Fe4 S41A 77.8(12)
Fe3 Fe1 Fe4 S41A -148.9(12)
Fe2 Fe1 Fe4 S41A 142.1(12)
S11A Fe1 Fe4 Fe2 -145.97(11)
S3 Fe1 Fe4 Fe2 132.78(7)
S1 Fe1 Fe4 Fe2 33.99(6)
S2 Fe1 Fe4 Fe2 -64.31(8)
Fe3 Fe1 Fe4 Fe2 68.99(4)
S11A Fe1 Fe4 Fe3 145.04(11)
S3 Fe1 Fe4 Fe3 63.79(6)
S1 Fe1 Fe4 Fe3 -34.99(6)
S2 Fe1 Fe4 Fe3 -133.30(8)
Fe2 Fe1 Fe4 Fe3 -68.99(4)
S21A Fe2 Fe4 S41B 31.8(14)
S4 Fe2 Fe4 S41B 96.6(13)
S21B Fe2 Fe4 S41B 10.7(14)
S2 Fe2 Fe4 S41B -63.4(13)
S1 Fe2 Fe4 S41B -161.9(13)
Fe3 Fe2 Fe4 S41B 161.7(13)
Fe1 Fe2 Fe4 S41B -128.4(13)
S21A Fe2 Fe4 S2 95.1(6)
S4 Fe2 Fe4 S2 159.95(8)
S21B Fe2 Fe4 S2 74.1(6)
S1 Fe2 Fe4 S2 -98.47(8)
Fe3 Fe2 Fe4 S2 -134.90(6)
Fe1 Fe2 Fe4 S2 -65.01(6)
S21A Fe2 Fe4 S4 -64.8(6)
S21B Fe2 Fe4 S4 -85.9(6)
S2 Fe2 Fe4 S4 -159.95(8)
S1 Fe2 Fe4 S4 101.58(8)
Fe3 Fe2 Fe4 S4 65.15(6)
Fe1 Fe2 Fe4 S4 135.03(7)
S21A Fe2 Fe4 S3 -163.6(6)
S4 Fe2 Fe4 S3 -98.77(8)
S21B Fe2 Fe4 S3 175.3(6)
S2 Fe2 Fe4 S3 101.27(8)
S1 Fe2 Fe4 S3 2.80(8)
Fe3 Fe2 Fe4 S3 -33.63(6)
Fe1 Fe2 Fe4 S3 36.26(6)
S21A Fe2 Fe4 S41A 19.8(15)
S4 Fe2 Fe4 S41A 84.6(14)
S21B Fe2 Fe4 S41A -1.3(15)
S2 Fe2 Fe4 S41A -75.3(14)
S1 Fe2 Fe4 S41A -173.8(14)
Fe3 Fe2 Fe4 S41A 149.8(14)
Fe1 Fe2 Fe4 S41A -140.4(14)
S21A Fe2 Fe4 Fe1 160.2(6)
S4 Fe2 Fe4 Fe1 -135.03(7)
S21B Fe2 Fe4 Fe1 139.1(6)
S2 Fe2 Fe4 Fe1 65.01(6)
S1 Fe2 Fe4 Fe1 -33.46(6)
Fe3 Fe2 Fe4 Fe1 -69.88(4)
S21A Fe2 Fe4 Fe3 -130.0(6)
S4 Fe2 Fe4 Fe3 -65.15(6)
S21B Fe2 Fe4 Fe3 -151.0(6)
S2 Fe2 Fe4 Fe3 134.90(6)
S1 Fe2 Fe4 Fe3 36.43(6)
Fe1 Fe2 Fe4 Fe3 69.88(4)
S31A Fe3 Fe4 S41B -18(3)
S1 Fe3 Fe4 S41B 172(3)
S3 Fe3 Fe4 S41B 73(3)
S4 Fe3 Fe4 S41B -87(3)
S31B Fe3 Fe4 S41B -3(3)
Fe2 Fe3 Fe4 S41B -151(3)
Fe1 Fe3 Fe4 S41B 137(3)
S31A Fe3 Fe4 S2 168.9(3)
S1 Fe3 Fe4 S2 -1.72(8)
S3 Fe3 Fe4 S2 -100.94(8)
S4 Fe3 Fe4 S2 99.48(9)
S31B Fe3 Fe4 S2 -176.8(5)
Fe2 Fe3 Fe4 S2 35.53(6)
Fe1 Fe3 Fe4 S2 -36.91(6)
S31A Fe3 Fe4 S4 69.5(3)
S1 Fe3 Fe4 S4 -101.19(8)
S3 Fe3 Fe4 S4 159.58(9)
S31B Fe3 Fe4 S4 83.7(5)
Fe2 Fe3 Fe4 S4 -63.94(7)
Fe1 Fe3 Fe4 S4 -136.39(7)
S31A Fe3 Fe4 S3 -90.1(3)
S1 Fe3 Fe4 S3 99.23(8)
S4 Fe3 Fe4 S3 -159.58(9)
S31B Fe3 Fe4 S3 -75.9(5)
Fe2 Fe3 Fe4 S3 136.48(7)
Fe1 Fe3 Fe4 S3 64.03(6)
S31A Fe3 Fe4 S41A -12(2)
S1 Fe3 Fe4 S41A 178(2)
S3 Fe3 Fe4 S41A 78(2)
S4 Fe3 Fe4 S41A -81(2)
S31B Fe3 Fe4 S41A 3(2)
Fe2 Fe3 Fe4 S41A -145(2)
Fe1 Fe3 Fe4 S41A 142(2)
S31A Fe3 Fe4 Fe1 -154.1(3)
S1 Fe3 Fe4 Fe1 35.20(5)
S3 Fe3 Fe4 Fe1 -64.03(6)
S4 Fe3 Fe4 Fe1 136.39(7)
S31B Fe3 Fe4 Fe1 -139.9(5)
Fe2 Fe3 Fe4 Fe1 72.45(4)
S31A Fe3 Fe4 Fe2 133.4(3)
S1 Fe3 Fe4 Fe2 -37.25(5)
S3 Fe3 Fe4 Fe2 -136.48(7)
S4 Fe3 Fe4 Fe2 63.94(7)
S31B Fe3 Fe4 Fe2 147.7(5)
Fe1 Fe3 Fe4 Fe2 -72.45(4)
S31A Fe3 S1 Fe1 147.40(15)
S3 Fe3 S1 Fe1 16.53(6)
S4 Fe3 S1 Fe1 -92.13(7)
S31B Fe3 S1 Fe1 139.6(3)
Fe2 Fe3 S1 Fe1 -77.98(6)
Fe4 Fe3 S1 Fe1 -38.08(5)
S31A Fe3 S1 Fe2 -134.62(15)
S3 Fe3 S1 Fe2 94.50(7)
S4 Fe3 S1 Fe2 -14.16(8)
S31B Fe3 S1 Fe2 -142.4(3)
Fe1 Fe3 S1 Fe2 77.98(6)
Fe4 Fe3 S1 Fe2 39.89(5)
S11A Fe1 S1 Fe3 -140.86(7)
S3 Fe1 S1 Fe3 -16.74(6)
S2 Fe1 S1 Fe3 92.81(7)
Fe4 Fe1 S1 Fe3 39.16(5)
Fe2 Fe1 S1 Fe3 76.07(5)
S11A Fe1 S1 Fe2 143.08(7)
S3 Fe1 S1 Fe2 -92.80(6)
S2 Fe1 S1 Fe2 16.74(7)
Fe4 Fe1 S1 Fe2 -36.90(6)
Fe3 Fe1 S1 Fe2 -76.07(5)
S21A Fe2 S1 Fe3 130.7(4)
S4 Fe2 S1 Fe3 14.57(8)
S21B Fe2 S1 Fe3 144.2(4)
S2 Fe2 S1 Fe3 -94.44(7)
Fe4 Fe2 S1 Fe3 -40.86(6)
Fe1 Fe2 S1 Fe3 -77.60(6)
S21A Fe2 S1 Fe1 -151.7(4)
S4 Fe2 S1 Fe1 92.17(8)
S21B Fe2 S1 Fe1 -138.2(4)
S2 Fe2 S1 Fe1 -16.84(8)
Fe3 Fe2 S1 Fe1 77.60(6)
Fe4 Fe2 S1 Fe1 36.74(6)
S41B Fe4 S2 Fe2 144.6(11)
S4 Fe4 S2 Fe2 16.23(6)
S3 Fe4 S2 Fe2 -91.67(7)
S41A Fe4 S2 Fe2 142.3(12)
Fe1 Fe4 S2 Fe2 -77.71(6)
Fe3 Fe4 S2 Fe2 -38.09(5)
S41B Fe4 S2 Fe1 -137.7(11)
S4 Fe4 S2 Fe1 93.94(7)
S3 Fe4 S2 Fe1 -13.96(8)
S41A Fe4 S2 Fe1 -140.0(12)
Fe2 Fe4 S2 Fe1 77.71(6)
Fe3 Fe4 S2 Fe1 39.61(6)
S21A Fe2 S2 Fe4 -137.3(5)
S4 Fe2 S2 Fe4 -16.61(7)
S21B Fe2 S2 Fe4 -141.1(5)
S1 Fe2 S2 Fe4 93.69(7)
Fe3 Fe2 S2 Fe4 39.44(5)
Fe1 Fe2 S2 Fe4 77.01(6)
S21A Fe2 S2 Fe1 145.7(5)
S4 Fe2 S2 Fe1 -93.62(7)
S21B Fe2 S2 Fe1 141.9(5)
S1 Fe2 S2 Fe1 16.68(7)
Fe3 Fe2 S2 Fe1 -37.57(6)
Fe4 Fe2 S2 Fe1 -77.01(6)
S11A Fe1 S2 Fe4 139.09(8)
S3 Fe1 S2 Fe4 14.33(8)
S1 Fe1 S2 Fe4 -94.41(7)
Fe3 Fe1 S2 Fe4 -40.45(6)
Fe2 Fe1 S2 Fe4 -77.51(6)
S11A Fe1 S2 Fe2 -143.39(8)
S3 Fe1 S2 Fe2 91.84(7)
S1 Fe1 S2 Fe2 -16.90(7)
Fe4 Fe1 S2 Fe2 77.51(6)
Fe3 Fe1 S2 Fe2 37.06(6)
S11A Fe1 S3 Fe3 142.05(7)
S1 Fe1 S3 Fe3 16.57(6)
S2 Fe1 S3 Fe3 -92.01(7)
Fe4 Fe1 S3 Fe3 -78.09(5)
Fe2 Fe1 S3 Fe3 -38.04(5)
S11A Fe1 S3 Fe4 -139.85(7)
S1 Fe1 S3 Fe4 94.66(6)
S2 Fe1 S3 Fe4 -13.92(8)
Fe3 Fe1 S3 Fe4 78.09(5)
Fe2 Fe1 S3 Fe4 40.05(6)
S31A Fe3 S3 Fe1 -142.61(14)
S1 Fe3 S3 Fe1 -16.71(6)
S4 Fe3 S3 Fe1 93.12(7)
S31B Fe3 S3 Fe1 -132.6(2)
Fe2 Fe3 S3 Fe1 39.20(5)
Fe4 Fe3 S3 Fe1 76.51(5)
S31A Fe3 S3 Fe4 140.88(15)
S1 Fe3 S3 Fe4 -93.22(7)
S4 Fe3 S3 Fe4 16.61(7)
S31B Fe3 S3 Fe4 150.9(2)
Fe2 Fe3 S3 Fe4 -37.31(5)
Fe1 Fe3 S3 Fe4 -76.51(5)
S41B Fe4 S3 Fe1 128.5(7)
S2 Fe4 S3 Fe1 14.29(8)
S4 Fe4 S3 Fe1 -94.15(7)
S41A Fe4 S3 Fe1 137.1(9)
Fe2 Fe4 S3 Fe1 -40.70(6)
Fe3 Fe4 S3 Fe1 -77.51(6)
S41B Fe4 S3 Fe3 -154.0(7)
S2 Fe4 S3 Fe3 91.80(8)
S4 Fe4 S3 Fe3 -16.65(7)
S41A Fe4 S3 Fe3 -145.4(9)
Fe1 Fe4 S3 Fe3 77.51(6)
Fe2 Fe4 S3 Fe3 36.80(6)
S21A Fe2 S4 Fe4 147.3(5)
S21B Fe2 S4 Fe4 137.5(5)
S2 Fe2 S4 Fe4 16.24(7)
S1 Fe2 S4 Fe4 -92.29(7)
Fe3 Fe2 S4 Fe4 -78.04(5)
Fe1 Fe2 S4 Fe4 -38.34(5)
S21A Fe2 S4 Fe3 -134.7(5)
S21B Fe2 S4 Fe3 -144.4(5)
S2 Fe2 S4 Fe3 94.28(7)
S1 Fe2 S4 Fe3 -14.26(8)
Fe4 Fe2 S4 Fe3 78.04(5)
Fe1 Fe2 S4 Fe3 39.69(6)
S41B Fe4 S4 Fe2 -132.4(7)
S2 Fe4 S4 Fe2 -16.55(7)
S3 Fe4 S4 Fe2 92.80(7)
S41A Fe4 S4 Fe2 -138.8(8)
Fe1 Fe4 S4 Fe2 39.05(6)
Fe3 Fe4 S4 Fe2 76.33(5)
S41B Fe4 S4 Fe3 151.3(7)
S2 Fe4 S4 Fe3 -92.87(7)
S3 Fe4 S4 Fe3 16.47(7)
S41A Fe4 S4 Fe3 144.9(8)
Fe1 Fe4 S4 Fe3 -37.28(6)
Fe2 Fe4 S4 Fe3 -76.33(5)
S31A Fe3 S4 Fe2 135.78(16)
S1 Fe3 S4 Fe2 14.52(8)
S3 Fe3 S4 Fe2 -94.13(7)
S31B Fe3 S4 Fe2 133.7(3)
Fe1 Fe3 S4 Fe2 -40.26(6)
Fe4 Fe3 S4 Fe2 -77.38(6)
S31A Fe3 S4 Fe4 -146.84(15)
S1 Fe3 S4 Fe4 91.90(7)
S3 Fe3 S4 Fe4 -16.75(8)
S31B Fe3 S4 Fe4 -149.0(3)
Fe2 Fe3 S4 Fe4 77.38(6)
Fe1 Fe3 S4 Fe4 37.12(6)
S3 Fe1 S11A C11A 170.7(4)
S1 Fe1 S11A C11A -70.1(4)
S2 Fe1 S11A C11A 50.3(4)
Fe4 Fe1 S11A C11A 109.9(4)
Fe3 Fe1 S11A C11A -130.5(4)
Fe2 Fe1 S11A C11A -9.1(4)
Fe1 S11A C11A C12A 108.2(11)
Fe1 S11A C11A C13A -127.5(9)
C12A C11A C13A C14A 12.2(18)
S11A C11A C13A C14A -107.3(10)
C12A C11A C13A C18A -163.9(12)
S11A C11A C13A C18A 76.7(11)
C18A C13A C14A C15A 0.0
C11A C13A C14A C15A -175.9(13)
C13A C14A C15A C16A 0.0
C14A C15A C16A C17A 0.0
C15A C16A C17A C18A 0.0
C16A C17A C18A C13A 0.0
C14A C13A C18A C17A 0.0
C11A C13A C18A C17A 176.1(13)
C12B C11B C13B C14B -61.0(14)
C12B C11B C13B C18B 120.9(12)
C18B C13B C14B C15B 0.0
C11B C13B C14B C15B -178.0(13)
C13B C14B C15B C16B 0.0
C14B C15B C16B C17B 0.0
C15B C16B C17B C18B 0.0
C16B C17B C18B C13B 0.0
C14B C13B C18B C17B 0.0
C11B C13B C18B C17B 178.1(12)
S4 Fe2 S21A C21A 179.7(8)
S21B Fe2 S21A C21A -44(4)
S2 Fe2 S21A C21A -60.8(11)
S1 Fe2 S21A C21A 64.0(9)
Fe3 Fe2 S21A C21A 123.8(7)
Fe4 Fe2 S21A C21A -130.5(8)
Fe1 Fe2 S21A C21A 11.4(15)
Fe2 S21A C21A C22A 84.8(17)
Fe2 S21A C21A C23A -143.8(11)
C22A C21A C23A C24A -152.0(16)
S21A C21A C23A C24A 82.5(13)
C22A C21A C23A C28A 31(2)
S21A C21A C23A C28A -94.7(13)
C28A C23A C24A C25A 0.0
C21A C23A C24A C25A -177.3(13)
C23A C24A C25A C26A 0.0
C24A C25A C26A C27A 0.0
C25A C26A C27A C28A 0.0
C26A C27A C28A C23A 0.0
C24A C23A C28A C27A 0.0
C21A C23A C28A C27A 177.2(13)
S21A Fe2 S21B C21B 124(5)
S4 Fe2 S21B C21B 171.2(7)
S2 Fe2 S21B C21B -71.1(9)
S1 Fe2 S21B C21B 46.4(9)
Fe3 Fe2 S21B C21B 107.9(8)
Fe4 Fe2 S21B C21B -125.4(9)
Fe1 Fe2 S21B C21B -15.5(14)
Fe2 S21B C21B C22B 99.9(16)
Fe2 S21B C21B C23B -132.6(13)
C22B C21B C23B C24B -86.6(18)
S21B C21B C23B C24B 146.7(10)
C22B C21B C23B C28B 92.6(19)
S21B C21B C23B C28B -34.1(19)
C28B C23B C24B C25B 0.0
C21B C23B C24B C25B 179.3(14)
C23B C24B C25B C26B 0.0
C24B C25B C26B C27B 0.0
C25B C26B C27B C28B 0.0
C26B C27B C28B C23B 0.0
C24B C23B C28B C27B 0.0
C21B C23B C28B C27B -179.2(15)
S1 Fe3 S31A C31A 157.5(4)
S3 Fe3 S31A C31A -80.5(4)
S4 Fe3 S31A C31A 40.3(4)
S31B Fe3 S31A C31A -151(3)
Fe2 Fe3 S31A C31A 96.8(4)
Fe1 Fe3 S31A C31A -147.1(4)
Fe4 Fe3 S31A C31A -12.6(5)
Fe3 S31A C31A C32A 70.3(10)
Fe3 S31A C31A C33A -158.5(6)
C32A C31A C33A C34A -112.2(10)
S31A C31A C33A C34A 117.4(6)
C32A C31A C33A C38A 64.9(11)
S31A C31A C33A C38A -65.5(8)
C38A C33A C34A C35A 0.0
C31A C33A C34A C35A 177.2(8)
C33A C34A C35A C36A 0.0
C34A C35A C36A C37A 0.0
C35A C36A C37A C38A 0.0
C36A C37A C38A C33A 0.0
C34A C33A C38A C37A 0.0
C31A C33A C38A C37A -177.1(8)
S31A Fe3 S31B C31B 50(2)
S1 Fe3 S31B C31B -178.8(6)
S3 Fe3 S31B C31B -64.2(7)
S4 Fe3 S31B C31B 62.3(8)
Fe2 Fe3 S31B C31B 128.8(7)
Fe1 Fe3 S31B C31B -126.7(6)
Fe4 Fe3 S31B C31B -3.8(10)
Fe3 S31B C31B C32B 22.3(17)
Fe3 S31B C31B C33B -117.9(12)
C32B C31B C33B C34B -72(2)
S31B C31B C33B C34B 68.0(15)
C32B C31B C33B C38B 106(2)
S31B C31B C33B C38B -113.1(12)
C38B C33B C34B C35B 0.0
C31B C33B C34B C35B 178.9(14)
C33B C34B C35B C36B 0.0
C34B C35B C36B C37B 0.0
C35B C36B C37B C38B 0.0
C36B C37B C38B C33B 0.0
C34B C33B C38B C37B 0.0
C31B C33B C38B C37B -178.9(15)
S41B Fe4 S41A C41A 150(17)
S2 Fe4 S41A C41A 167.1(16)
S4 Fe4 S41A C41A -74(2)
S3 Fe4 S41A C41A 47(2)
Fe1 Fe4 S41A C41A 109.0(16)
Fe2 Fe4 S41A C41A -136.3(12)
Fe3 Fe4 S41A C41A -12(4)
Fe4 S41A C41A C42A 40(3)
Fe4 S41A C41A C43A 169.6(16)
C42A C41A C43A C44A -122.8(18)
S41A C41A C43A C44A 104(2)
C42A C41A C43A C48A 55(2)
S41A C41A C43A C48A -78(2)
C48A C43A C44A C45A 0.0
C41A C43A C44A C45A 177.8(11)
C43A C44A C45A C46A 0.0
C44A C45A C46A C47A 0.0
C45A C46A C47A C48A 0.0
C46A C47A C48A C43A 0.0
C44A C43A C48A C47A 0.0
C41A C43A C48A C47A -177.2(15)
S2 Fe4 S41B C41B -174.2(16)
S4 Fe4 S41B C41B -58(2)
S3 Fe4 S41B C41B 71(2)
S41A Fe4 S41B C41B -11(13)
Fe1 Fe4 S41B C41B 134.0(12)
Fe2 Fe4 S41B C41B -126.4(11)
Fe3 Fe4 S41B C41B 12(4)
Fe4 S41B C41B C42B 72(2)
Fe4 S41B C41B C43B -147.8(15)
C42B C41B C43B C44B -96.8(17)
S41B C41B C43B C44B 119.3(15)
C42B C41B C43B C48B 84.3(17)
S41B C41B C43B C48B -59.6(18)
C48B C43B C44B C45B 0.0
C41B C43B C44B C45B -178.9(11)
C43B C44B C45B C46B 0.0
C44B C45B C46B C47B 0.0
C45B C46B C47B C48B 0.0
C46B C47B C48B C43B 0.0
C44B C43B C48B C47B 0.0
C41B C43B C48B C47B 178.9(11)
C53A N1A C51A C52A 56.8(19)
C55A N1A C51A C52A 175.6(14)
C57A N1A C51A C52A -63.9(18)
C51A N1A C53A C54A 54(2)
C55A N1A C53A C54A -62(2)
C57A N1A C53A C54A 177.7(15)
C53A N1A C55A C56A -57.9(18)
C51A N1A C55A C56A -179.2(16)
C57A N1A C55A C56A 59.7(17)
C53A N1A C57A C58A 172.8(15)
C51A N1A C57A C58A -63.1(18)
C55A N1A C57A C58A 54.0(18)
C53B N1B C51B C52B 57.2(18)
C57B N1B C51B C52B -59.0(18)
C55B N1B C51B C52B -178.7(17)
C51B N1B C53B C54B 50(2)
C57B N1B C53B C54B 171.5(16)
C55B N1B C53B C54B -70(2)
C51B N1B C55B C56B 175.1(16)
C53B N1B C55B C56B -61(2)
C57B N1B C55B C56B 54(2)
C51B N1B C57B C58B -61(2)
C53B N1B C57B C58B 178.0(16)
C55B N1B C57B C58B 57(2)
C65A N2A C61A C62A -178.2(11)
C67A N2A C61A C62A 59.3(14)
C63A N2A C61A C62A -55.5(15)
C65A N2A C63A C64A 60.6(11)
C67A N2A C63A C64A -177.7(8)
C61A N2A C63A C64A -57.9(13)
C67A N2A C65A C66A -62.7(12)
C63A N2A C65A C66A 54.2(12)
C61A N2A C65A C66A 175.1(10)
C65A N2A C67A C68A -71.7(11)
C63A N2A C67A C68A 166.0(9)
C61A N2A C67A C68A 47.2(12)
C63B N2B C61B C62B -65(7)
C67B N2B C61B C62B 47(7)
C65B N2B C61B C62B 174(5)
C61B N2B C63B C64B -66(6)
C67B N2B C63B C64B 175(4)
C65B N2B C63B C64B 54(5)
C61B N2B C65B C66B -180(5)
C63B N2B C65B C66B 60(4)
C67B N2B C65B C66B -53(5)
C61B N2B C67B C68B 62(6)
C63B N2B C67B C68B 179(4)
C65B N2B C67B C68B -63(5)
